data_4308733
loop_
_publ_author_name
'Nathalie Leclerc-Laronze'
'J\'er\^ome Marrot'
'Gilbert Herv\'e'

_publ_contact_author
;
Pr. G. Herv\'e
Institut Lavoisier, IREM, UMR 8637
Universit\'e de Versailles Saint-Quentin-en-Yvelines
45 Avenue des Etats Unis
78035 Versailles cedex
France
;
_publ_contact_author_email herve@chimie.uvsq.fr
_publ_contact_author_fax '(33) 1 39 25 43 81'
_publ_contact_author_phone '(33) 1 39 25 42 32'
_publ_section_title
;
Cation-Directed Synthesis of Tungstosilicates. 2. Synthesis, Structure, and
Characterization of the Open Wells-Dawson Anion
\a-[{K(H2O)2}(Si2W18O66)]15- and Its Transiton-Metal Derivatives
[{M(H2O)}(\m-H2O)2K(Si2W18O66)]13- and
[{M(H2O)}(\m-H2O)2K{M(H2O)4}(Si2W18O66)]11-
;
_journal_name_full 'Inorganic Chemistry'
_journal_page_first 1275
_journal_page_last 1281
_journal_paper_doi 10.1021/ic0486769
_journal_volume 44
_journal_year 2005
_chemical_formula_sum 'K12 Mn2 O91 Si2 W18'
_chemical_formula_weight 5400.56
_chemical_name_systematic
;
?
;
_space_group_IT_number 14
_symmetry_cell_setting monoclinic
_symmetry_space_group_name_Hall '-P 2yn'
_symmetry_space_group_name_H-M 'P 1 21/n 1'
_atom_sites_solution_hydrogens geom
_atom_sites_solution_primary direct
_atom_sites_solution_secondary difmap
_audit_creation_method SHELXL-97
_cell_angle_alpha 90.00
_cell_angle_beta 96.3780(10)
_cell_angle_gamma 90.00
_cell_formula_units_Z 4
_cell_length_a 12.41420(10)
_cell_length_b 23.5556(4)
_cell_length_c 31.0844(5)
_cell_measurement_reflns_used 32228
_cell_measurement_temperature 296(2)
_cell_volume 9033.6(2)
_computing_cell_refinement 'Bruker SMART'
_computing_data_collection 'Bruker SMART'
_computing_data_reduction 'Bruker SAINT'
_computing_molecular_graphics 'Bruker SHELXTL'
_computing_publication_material 'Bruker SHELXTL'
_computing_structure_refinement 'SHELXL-97 (Sheldrick, 1997)'
_computing_structure_solution 'SHELXS-97 (Sheldrick, 1990)'
_diffrn_ambient_temperature 296(2)
_diffrn_detector_area_resol_mean 512x512
_diffrn_measured_fraction_theta_full 0.895
_diffrn_measured_fraction_theta_max 0.895
_diffrn_measurement_device_type 'CCD area detector'
_diffrn_measurement_method 'phi and omega scans'
_diffrn_radiation_monochromator graphite
_diffrn_radiation_source 'fine-focus sealed tube'
_diffrn_radiation_type MoK\a
_diffrn_radiation_wavelength 0.71073
_diffrn_reflns_av_R_equivalents 0.1588
_diffrn_reflns_av_sigmaI/netI 0.1718
_diffrn_reflns_limit_h_max 17
_diffrn_reflns_limit_h_min -17
_diffrn_reflns_limit_k_max 32
_diffrn_reflns_limit_k_min -31
_diffrn_reflns_limit_l_max 31
_diffrn_reflns_limit_l_min -43
_diffrn_reflns_number 62443
_diffrn_reflns_theta_full 29.99
_diffrn_reflns_theta_max 29.99
_diffrn_reflns_theta_min 1.09
_diffrn_standards_decay_% 0
_diffrn_standards_interval_count 0
_diffrn_standards_interval_time 0
_diffrn_standards_number 0
_exptl_absorpt_coefficient_mu 23.779
_exptl_absorpt_correction_T_max 0.0630
_exptl_absorpt_correction_T_min 0.0247
_exptl_absorpt_correction_type multi-scan
_exptl_absorpt_process_details 'SADABS (Sheldrick, 1996)'
_exptl_crystal_colour yellow
_exptl_crystal_density_diffrn 3.971
_exptl_crystal_density_method 'not measured'
_exptl_crystal_description parallelepiped
_exptl_crystal_F_000 9464
_exptl_crystal_size_max 0.60
_exptl_crystal_size_mid 0.36
_exptl_crystal_size_min 0.26
_refine_diff_density_max 3.975
_refine_diff_density_min -3.727
_refine_diff_density_rms 0.582
_refine_ls_extinction_method none
_refine_ls_goodness_of_fit_ref 0.875
_refine_ls_hydrogen_treatment mixed
_refine_ls_matrix_type full
_refine_ls_number_parameters 1180
_refine_ls_number_reflns 23577
_refine_ls_number_restraints 0
_refine_ls_restrained_S_all 0.875
_refine_ls_R_factor_all 0.1330
_refine_ls_R_factor_gt 0.0767
_refine_ls_shift/su_max 0.001
_refine_ls_shift/su_mean 0.000
_refine_ls_structure_factor_coef Fsqd
_refine_ls_weighting_details 'calc w=1/[\s^2^(Fo^2^)+(0.0649P)^2^+0.0000P] where P=(Fo^2^+2Fc^2^)/3'
_refine_ls_weighting_scheme calc
_refine_ls_wR_factor_gt 0.1718
_refine_ls_wR_factor_ref 0.1899
_reflns_number_gt 11592
_reflns_number_total 23577
_reflns_threshold_expression >2sigma(I)
_cod_data_source_file ic0486769si20040929_110920_5.cif
_cod_data_source_block 1Mn2-K
_cod_depositor_comments
;
The following automatic conversions were performed:
'_symmetry_cell_setting' value 'Monoclinic' changed to 'monoclinic'
according to '/home/saulius/struct/CIF-dictionaries/cif_core.dic'
dictionary named 'cif_core.dic' version 2.4.1 from 2010-06-29.

Automatic conversion script
Id: cif_fix_enum 1527 2010-12-29 10:47:43Z saulius 
;
_cod_database_code 4308733

loop_
_symmetry_equiv_pos_as_xyz
'x, y, z'
'-x+1/2, y+1/2, -z+1/2'
'-x, -y, -z'
'x-1/2, -y-1/2, z-1/2'

loop_
_atom_site_label
_atom_site_type_symbol
_atom_site_fract_x
_atom_site_fract_y
_atom_site_fract_z
_atom_site_U_iso_or_equiv
_atom_site_adp_type
_atom_site_occupancy
_atom_site_symmetry_multiplicity
_atom_site_calc_flag
_atom_site_refinement_flags
_atom_site_disorder_assembly
_atom_site_disorder_group
W1 W -0.05637(9) 0.68317(4) 0.86083(3) 0.0393(2) Uani 1 1 d . . .
W2 W 0.17943(8) 0.61151(4) 0.85672(3) 0.0373(2) Uani 1 1 d . . .
W3 W -0.05629(9) 0.54061(4) 0.84442(3) 0.0393(2) Uani 1 1 d . . .
W4 W 0.24079(9) 0.55498(4) 0.74651(3) 0.0450(3) Uani 1 1 d . . .
W5 W 0.00949(11) 0.48530(4) 0.73717(3) 0.0512(3) Uani 1 1 d . . .
W6 W -0.25133(10) 0.56167(5) 0.74383(3) 0.0529(3) Uani 1 1 d . . .
W7 W -0.25137(9) 0.69944(5) 0.75898(3) 0.0506(3) Uani 1 1 d . . .
W8 W 0.00948(8) 0.77741(4) 0.77246(3) 0.0365(2) Uani 1 1 d . . .
W9 W 0.23946(8) 0.70940(4) 0.77045(3) 0.0376(2) Uani 1 1 d . . .
W10 W 0.05559(8) 0.85671(4) 0.67451(3) 0.0343(2) Uani 1 1 d . . .
W11 W 0.28780(8) 0.78913(4) 0.67533(3) 0.0351(2) Uani 1 1 d . . .
W12 W 0.32262(10) 0.68735(4) 0.58624(3) 0.0449(3) Uani 1 1 d . . .
W13 W 0.13290(11) 0.67334(5) 0.50432(3) 0.0535(3) Uani 1 1 d . . .
W14 W -0.12512(10) 0.75474(4) 0.50286(3) 0.0472(3) Uani 1 1 d . . .
W15 W -0.16592(9) 0.83692(4) 0.58569(3) 0.0395(2) Uani 1 1 d . . .
W16 W 0.32605(9) 0.84771(4) 0.56849(3) 0.0406(2) Uani 1 1 d . . .
W17 W 0.13028(10) 0.83110(4) 0.48564(3) 0.0439(3) Uani 1 1 d . . .
W18 W 0.08967(9) 0.91902(4) 0.56749(3) 0.0380(2) Uani 1 1 d . . .
Mn1A Mn -0.1932(11) 0.6450(6) 0.6701(4) 0.053(3) Uani 0.33 1 d P . .
Mn1B Mn -0.1536(5) 0.7000(2) 0.59743(17) 0.0473(14) Uani 0.67 1 d P . .
Mn2 Mn 0.2886(4) 0.5367(2) 0.62657(14) 0.0667(13) Uani 1 1 d . . .
Si1 Si 0.0014(5) 0.6297(3) 0.76107(17) 0.0330(13) Uani 1 1 d . . .
Si2 Si 0.0911(5) 0.7721(2) 0.58578(17) 0.0324(13) Uani 1 1 d . . .
O1 O -0.0955(15) 0.7215(7) 0.9024(5) 0.049(4) Uani 1 1 d . . .
O2 O 0.0038(15) 0.7405(7) 0.8280(4) 0.046(4) Uani 1 1 d . . .
O3 O -0.1726(13) 0.6858(7) 0.8199(5) 0.044(4) Uani 1 1 d . . .
O4 O -0.0931(13) 0.6076(7) 0.8814(5) 0.045(4) Uani 1 1 d . . .
O5 O 0.0917(13) 0.6659(7) 0.8865(4) 0.041(4) Uani 1 1 d . . .
O6 O 0.0109(14) 0.6201(8) 0.8145(4) 0.047(4) Uani 1 1 d . . .
O7 O 0.2887(16) 0.6075(8) 0.8963(5) 0.056(5) Uani 1 1 d . . .
O8 O 0.2169(12) 0.5695(6) 0.8122(5) 0.037(4) Uani 1 1 d . . .
O9 O 0.0927(14) 0.5534(7) 0.8763(5) 0.046(4) Uani 1 1 d . . .
O10 O 0.2156(13) 0.6781(6) 0.8241(5) 0.038(4) Uani 1 1 d . . .
O11 O -0.0958(15) 0.4885(7) 0.8787(5) 0.052(5) Uani 1 1 d . . .
O12 O -0.1728(14) 0.5535(7) 0.8076(4) 0.043(4) Uani 1 1 d . . .
O13 O 0.0031(14) 0.5011(6) 0.8048(4) 0.042(4) Uani 1 1 d . . .
O14 O 0.3705(18) 0.5335(9) 0.7619(7) 0.074(6) Uani 1 1 d . . .
O15 O 0.2364(17) 0.5548(8) 0.6900(6) 0.062(5) Uani 1 1 d . . .
O16 O 0.2635(14) 0.6341(8) 0.7489(6) 0.052(4) Uani 1 1 d . . .
O17 O 0.1595(16) 0.4832(7) 0.7511(5) 0.053(5) Uani 1 1 d . . .
O18 O 0.0626(13) 0.5767(6) 0.7392(5) 0.035(3) Uani 1 1 d . . .
O19 O -0.010(2) 0.4159(8) 0.7451(6) 0.078(7) Uani 1 1 d . . .
O20 O 0.0179(19) 0.4859(9) 0.6818(6) 0.074(6) Uani 1 1 d . . .
O21 O -0.1311(14) 0.5128(8) 0.7350(5) 0.053(5) Uani 1 1 d . . .
O22 O -0.2890(17) 0.5748(8) 0.6892(6) 0.066(6) Uani 1 1 d . . .
O23 O -0.3503(17) 0.5113(10) 0.7553(6) 0.081(7) Uani 1 1 d . . .
O24 O -0.3216(14) 0.6278(8) 0.7659(6) 0.058(5) Uani 1 1 d . . .
O25 O -0.1256(12) 0.6316(7) 0.7439(4) 0.039(4) Uani 1 1 d . . .
O26 O -0.2894(15) 0.7019(9) 0.7039(7) 0.070(6) Uani 1 1 d . . .
O27 O -0.3475(17) 0.7409(11) 0.7781(8) 0.082(7) Uani 1 1 d . . .
O28 O -0.1316(13) 0.7525(7) 0.7592(5) 0.041(4) Uani 1 1 d . . .
O29 O -0.0103(18) 0.8439(8) 0.7900(5) 0.061(5) Uani 1 1 d . . .
O30 O 0.0216(13) 0.7966(6) 0.7135(4) 0.038(4) Uani 1 1 d . . .
O31 O 0.1664(13) 0.7777(6) 0.7833(5) 0.036(3) Uani 1 1 d . . .
O32 O 0.0627(11) 0.6890(6) 0.7534(5) 0.032(3) Uani 1 1 d . . .
O33 O 0.3733(14) 0.7306(8) 0.7842(6) 0.054(5) Uani 1 1 d . . .
O34 O 0.4054(15) 0.7997(8) 0.7074(5) 0.053(5) Uani 1 1 d . . .
O35 O 0.2298(14) 0.7344(6) 0.7117(5) 0.039(4) Uani 1 1 d . . .
O36 O 0.0192(15) 0.9096(7) 0.7070(5) 0.049(4) Uani 1 1 d . . .
O37 O -0.0754(13) 0.8454(6) 0.6402(4) 0.038(4) Uani 1 1 d . . .
O38 O 0.2075(12) 0.8482(5) 0.6987(4) 0.033(3) Uani 1 1 d . . .
O39 O 0.1034(14) 0.9016(6) 0.6297(4) 0.038(4) Uani 1 1 d . . .
O40 O 0.1195(11) 0.7841(6) 0.6374(4) 0.029(3) Uani 1 1 d . . .
O41 O 0.4599(18) 0.6753(8) 0.5880(6) 0.066(6) Uani 1 1 d . . .
O42 O 0.3180(13) 0.7299(6) 0.6387(5) 0.038(4) Uani 1 1 d . . .
O43 O 0.2761(15) 0.6231(7) 0.6082(6) 0.056(5) Uani 1 1 d . . .
O44 O 0.276(2) 0.6704(7) 0.5245(6) 0.085(8) Uani 1 1 d . . .
O45 O 0.3481(13) 0.7725(7) 0.5655(5) 0.046(4) Uani 1 1 d . . .
O46 O 0.1500(13) 0.7135(6) 0.5723(5) 0.044(4) Uani 1 1 d . . .
O47 O 0.0956(19) 0.6110(8) 0.5283(6) 0.068(6) Uani 1 1 d . . .
O48 O 0.147(2) 0.6501(9) 0.4537(6) 0.080(7) Uani 1 1 d . . .
O49 O -0.0087(14) 0.7032(7) 0.4986(5) 0.047(4) Uani 1 1 d . . .
O50 O 0.1735(15) 0.7575(7) 0.4860(5) 0.050(4) Uani 1 1 d . . .
O51 O -0.1902(16) 0.7544(8) 0.4536(6) 0.055(5) Uani 1 1 d . . .
O52 O -0.1995(15) 0.7031(7) 0.5309(5) 0.051(4) Uani 1 1 d . . .
O53 O -0.2012(13) 0.8196(7) 0.5252(5) 0.049(4) Uani 1 1 d . . .
O54 O -0.0153(15) 0.8147(7) 0.4868(5) 0.049(4) Uani 1 1 d . . .
O55 O -0.0361(14) 0.7695(6) 0.5720(5) 0.043(4) Uani 1 1 d . . .
O56 O -0.2362(16) 0.7762(8) 0.6038(5) 0.055(5) Uani 1 1 d . . .
O57 O -0.2572(14) 0.8910(6) 0.5890(5) 0.044(4) Uani 1 1 d . . .
O58 O -0.0491(13) 0.8895(6) 0.5664(4) 0.036(3) Uani 1 1 d . . .
O59 O 0.4566(14) 0.8732(8) 0.5692(5) 0.055(5) Uani 1 1 d . . .
O60 O 0.2483(13) 0.9193(6) 0.5748(4) 0.038(4) Uani 1 1 d . . .
O61 O 0.2764(14) 0.8536(7) 0.5078(5) 0.046(4) Uani 1 1 d . . .
O62 O 0.3133(13) 0.8383(7) 0.6314(5) 0.044(4) Uani 1 1 d . . .
O63 O 0.1444(14) 0.8262(6) 0.5608(4) 0.039(4) Uani 1 1 d . . .
O64 O 0.1393(18) 0.8512(7) 0.4327(5) 0.060(5) Uani 1 1 d . . .
O65 O 0.0936(17) 0.9093(7) 0.5071(5) 0.059(5) Uani 1 1 d . . .
O66 O 0.0641(15) 0.9897(8) 0.5695(5) 0.054(5) Uani 1 1 d . . .
O1W O 0.164(3) 0.0155(12) 0.9347(9) 0.114(7) Uani 1 1 d . . .
O2W O 0.183(2) 0.9457(11) 0.8543(8) 0.090(7) Uani 1 1 d . . .
O3W O 0.123(2) 0.5233(14) 0.6068(14) 0.159(16) Uani 1 1 d . . .
O4W O 0.0430(17) 0.0553(10) 0.8458(9) 0.093(8) Uani 1 1 d . . .
O5W O -0.0855(14) 0.7073(8) 0.6616(5) 0.053(4) Uani 1 1 d . . .
O6W O -0.286(3) 0.6524(12) 0.6145(9) 0.114(7) Uani 1 1 d . . .
O7W O 0.049(3) 0.3738(13) 0.4089(9) 0.123(11) Uani 1 1 d . . .
O8W O -0.139(4) 0.5366(17) 0.6264(13) 0.066(12) Uani 0.50 1 d P . .
O9W O 0.1518(19) 0.5144(8) -0.0412(6) 0.072(6) Uani 1 1 d . . .
O10W O 0.074(2) 0.6249(10) 0.1647(8) 0.087(7) Uani 1 1 d . . .
O11W O -0.406(2) 0.8398(11) 0.4781(7) 0.090(8) Uani 1 1 d . . .
O12W O 0.187(2) -0.0067(10) 0.4492(13) 0.138(14) Uani 1 1 d . . .
O13W O -0.015(3) 0.8677(19) 0.323(2) 0.28(4) Uani 1 1 d . . .
O14W O 0.406(3) 0.9274(10) 0.4646(7) 0.109(11) Uani 1 1 d . . .
O15W O 0.277(2) 0.8837(10) 0.7907(7) 0.106(9) Uani 1 1 d . . .
O16W O 0.0228(17) 0.1513(11) 0.7983(9) 0.092(8) Uani 1 1 d . . .
O17W O 0.036(6) 0.983(2) 0.3528(15) 0.31(4) Uani 1 1 d . . .
O18W O -0.144(4) 0.2527(17) 0.6252(12) 0.175(17) Uani 1 1 d . . .
O19W O -0.095(10) 0.392(2) 0.637(2) 0.27(7) Uani 0.50 1 d P . .
O20W O -0.403(7) 0.567(3) 0.571(3) 0.18(3) Uani 0.50 1 d P . .
O21W O 0.246(6) 0.120(3) 0.245(3) 0.16(3) Uiso 0.50 1 d P . .
O22W O 0.088(8) 0.788(5) 0.974(4) 0.20(4) Uiso 0.50 1 d P . .
O23W O -0.133(6) 0.967(4) 0.849(4) 0.24(6) Uani 0.50 1 d P . .
O24W O -0.192(6) 0.825(3) 0.859(3) 0.16(3) Uani 0.50 1 d P . .
O25W O 0.393(4) 0.823(2) 0.880(2) 0.107(18) Uani 0.50 1 d P . .
O26W O -0.225(8) 0.596(3) 0.488(3) 0.18(4) Uani 0.50 1 d P . .
O27W O 0.079(4) 0.810(3) 1.007(3) 0.20(5) Uani 0.50 1 d P . .
O28W O -0.411(4) 0.075(5) 0.8608(15) 0.18(4) Uani 0.50 1 d P . .
O29W O 0.060(12) 0.074(2) 0.992(3) 0.31(8) Uani 0.50 1 d P . .
O30W O -0.010(8) 0.484(4) 0.531(2) 0.20(5) Uani 0.50 1 d P . .
O31W O -0.199(10) 0.502(5) 0.539(4) 0.12(4) Uiso 0.25 1 d P . .
O32W O -0.183(11) 0.717(6) 0.450(5) 0.12(4) Uiso 0.25 1 d P . .
O33W O -0.340(11) 1.110(6) 1.052(4) 0.26(5) Uiso 0.50 1 d P . .
O34W O -0.086(11) 0.556(6) 0.456(4) 0.26(5) Uiso 0.50 1 d P . .
K1 K 0.1174(5) 0.6524(3) 0.66154(19) 0.0569(15) Uani 1 1 d . . .
K2 K 0.2009(6) 0.4522(2) 0.83878(18) 0.0581(16) Uani 1 1 d . . .
K3 K 0.1409(6) 0.0808(2) 0.52168(16) 0.0554(15) Uani 1 1 d . . .
K4 K 0.0889(6) 0.5471(3) 0.03700(19) 0.0626(17) Uani 1 1 d . . .
K5 K 0.0131(6) 0.9589(3) 0.78578(19) 0.0591(16) Uani 1 1 d . . .
K6 K 0.0058(7) 0.6808(3) 0.2948(3) 0.086(2) Uani 1 1 d . . .
K7 K 0.1731(7) 0.8917(4) 0.3559(2) 0.096(3) Uani 1 1 d . . .
K8 K 0.0705(8) 0.7444(5) 0.1449(3) 0.121(4) Uani 1 1 d . . .
K9 K -0.0893(8) 0.7457(4) 0.9843(2) 0.101(3) Uani 1 1 d . . .
K10 K 0.2008(11) 0.0543(7) 0.3293(4) 0.201(9) Uani 1 1 d . . .
K11 K 0.0689(13) 0.2036(6) 0.6172(5) 0.178(6) Uani 1 1 d . . .
K12 K 0.1946(12) 0.7759(5) 0.8799(4) 0.163(6) Uani 1 1 d . . .

loop_
_atom_site_aniso_label
_atom_site_aniso_U_11
_atom_site_aniso_U_22
_atom_site_aniso_U_33
_atom_site_aniso_U_23
_atom_site_aniso_U_13
_atom_site_aniso_U_12
W1 0.0575(6) 0.0435(5) 0.0154(3) -0.0014(4) -0.0030(4) 0.0011(4)
W2 0.0520(6) 0.0372(5) 0.0197(4) 0.0063(4) -0.0088(4) -0.0006(4)
W3 0.0575(6) 0.0411(5) 0.0175(4) 0.0047(4) -0.0039(4) -0.0055(4)
W4 0.0674(7) 0.0382(5) 0.0294(4) 0.0091(4) 0.0057(5) 0.0110(5)
W5 0.0904(9) 0.0354(5) 0.0266(4) -0.0029(4) 0.0018(5) -0.0050(5)
W6 0.0610(7) 0.0652(7) 0.0279(5) 0.0062(5) -0.0155(5) -0.0176(5)
W7 0.0441(6) 0.0731(8) 0.0317(5) 0.0105(5) -0.0078(5) 0.0000(5)
W8 0.0541(6) 0.0339(5) 0.0195(4) 0.0005(3) -0.0050(4) 0.0028(4)
W9 0.0462(5) 0.0378(5) 0.0261(4) 0.0105(4) -0.0076(4) 0.0001(4)
W10 0.0537(6) 0.0319(5) 0.0143(3) -0.0005(3) -0.0093(4) 0.0030(4)
W11 0.0491(5) 0.0362(5) 0.0174(4) 0.0055(3) -0.0076(4) 0.0015(4)
W12 0.0714(7) 0.0393(5) 0.0235(4) 0.0039(4) 0.0030(5) 0.0098(5)
W13 0.0901(9) 0.0426(6) 0.0255(4) -0.0080(4) -0.0040(5) 0.0051(5)
W14 0.0709(7) 0.0455(6) 0.0211(4) -0.0035(4) -0.0138(5) -0.0061(5)
W15 0.0544(6) 0.0404(5) 0.0200(4) 0.0037(4) -0.0122(4) 0.0016(4)
W16 0.0597(6) 0.0398(5) 0.0207(4) 0.0074(4) -0.0025(4) 0.0006(4)
W17 0.0727(7) 0.0425(5) 0.0140(4) 0.0037(4) -0.0055(4) -0.0012(5)
W18 0.0610(6) 0.0316(5) 0.0184(4) 0.0045(3) -0.0091(4) 0.0001(4)
Mn1A 0.067(8) 0.064(8) 0.024(5) 0.000(5) -0.006(5) -0.009(6)
Mn1B 0.074(4) 0.037(3) 0.027(2) 0.003(2) -0.013(3) -0.006(3)
Mn2 0.099(4) 0.060(3) 0.038(2) 0.008(2) -0.003(2) 0.008(3)
Si1 0.053(4) 0.032(3) 0.012(2) 0.004(2) -0.002(3) -0.003(3)
Si2 0.060(4) 0.024(3) 0.011(2) 0.003(2) -0.007(3) 0.000(2)
O1 0.070(12) 0.060(11) 0.015(7) 0.003(7) -0.005(8) 0.003(9)
O2 0.082(13) 0.040(9) 0.011(6) 0.007(6) -0.012(7) 0.005(8)
O3 0.048(10) 0.067(11) 0.018(7) 0.001(7) 0.003(7) 0.005(8)
O4 0.050(10) 0.057(10) 0.024(7) 0.008(7) -0.010(7) -0.010(8)
O5 0.048(10) 0.054(10) 0.018(7) -0.025(7) -0.003(7) -0.002(7)
O6 0.059(11) 0.072(12) 0.008(6) -0.004(7) -0.006(7) 0.002(9)
O7 0.083(13) 0.057(11) 0.025(8) 0.016(8) -0.012(9) 0.000(9)
O8 0.039(9) 0.046(9) 0.024(7) -0.003(7) -0.002(7) 0.015(7)
O9 0.064(11) 0.045(9) 0.027(8) 0.020(7) -0.008(8) -0.018(8)
O10 0.056(10) 0.034(8) 0.027(7) 0.017(7) 0.009(7) 0.008(7)
O11 0.084(13) 0.052(11) 0.018(7) 0.007(7) -0.004(8) -0.019(9)
O12 0.068(11) 0.045(9) 0.013(6) 0.014(7) -0.012(7) -0.007(8)
O13 0.084(12) 0.029(8) 0.012(6) -0.001(6) 0.001(7) 0.010(8)
O14 0.088(15) 0.081(15) 0.053(12) 0.032(11) 0.015(12) 0.029(12)
O15 0.093(15) 0.052(11) 0.044(10) 0.020(9) 0.026(11) 0.011(10)
O16 0.063(12) 0.055(11) 0.036(9) 0.014(8) -0.004(9) -0.002(9)
O17 0.107(15) 0.030(9) 0.022(7) 0.001(7) 0.002(9) 0.012(9)
O18 0.055(10) 0.027(8) 0.025(7) 0.002(6) 0.011(7) 0.007(7)
O19 0.15(2) 0.060(13) 0.029(9) -0.008(9) 0.012(12) 0.020(13)
O20 0.110(17) 0.072(14) 0.034(10) -0.025(10) -0.020(11) 0.000(12)
O21 0.061(11) 0.085(13) 0.011(6) 0.000(8) -0.006(7) -0.010(9)
O22 0.079(14) 0.069(13) 0.043(10) -0.007(10) -0.021(10) -0.003(10)
O23 0.078(15) 0.113(18) 0.047(11) 0.029(12) -0.012(11) -0.054(13)
O24 0.055(11) 0.080(13) 0.037(9) 0.023(10) -0.004(9) -0.001(10)
O25 0.036(8) 0.059(10) 0.020(7) -0.001(7) -0.007(6) 0.008(7)
O26 0.056(12) 0.086(15) 0.058(12) 0.002(11) -0.035(10) -0.003(10)
O27 0.056(13) 0.118(19) 0.074(15) 0.012(14) 0.011(12) 0.002(12)
O28 0.056(10) 0.043(9) 0.021(7) 0.009(7) -0.009(7) 0.004(7)
O29 0.109(16) 0.056(11) 0.019(7) 0.007(8) 0.008(9) -0.020(10)
O30 0.065(11) 0.027(8) 0.019(6) 0.007(6) -0.004(7) -0.009(7)
O31 0.058(10) 0.027(8) 0.024(7) 0.004(6) 0.004(7) 0.004(7)
O32 0.030(8) 0.038(8) 0.027(7) 0.001(6) -0.002(6) -0.002(6)
O33 0.047(10) 0.064(12) 0.044(10) 0.016(9) -0.024(8) -0.012(8)
O34 0.073(12) 0.063(12) 0.018(7) 0.012(8) -0.019(8) -0.010(9)
O35 0.077(12) 0.018(7) 0.022(7) 0.012(6) 0.004(8) -0.005(7)
O36 0.082(13) 0.040(9) 0.024(8) -0.009(7) -0.005(8) 0.005(8)
O37 0.062(10) 0.033(8) 0.016(6) -0.002(6) -0.011(7) -0.005(7)
O38 0.055(9) 0.022(7) 0.020(6) -0.009(6) -0.004(7) 0.007(6)
O39 0.075(11) 0.025(7) 0.010(6) 0.008(6) -0.012(7) 0.006(7)
O40 0.046(8) 0.026(7) 0.012(6) 0.002(5) -0.013(6) -0.002(6)
O41 0.096(16) 0.071(13) 0.030(9) 0.016(9) 0.002(10) -0.016(11)
O42 0.050(10) 0.042(9) 0.023(7) 0.007(7) 0.005(7) 0.010(7)
O43 0.073(12) 0.035(9) 0.060(12) 0.009(9) 0.009(10) 0.012(8)
O44 0.21(3) 0.025(9) 0.029(9) -0.005(8) 0.050(14) 0.014(12)
O45 0.050(10) 0.073(12) 0.016(7) 0.013(8) 0.009(7) 0.009(8)
O46 0.060(11) 0.036(9) 0.037(9) 0.009(7) 0.013(8) -0.008(7)
O47 0.111(17) 0.045(11) 0.043(10) -0.009(9) -0.014(11) 0.011(11)
O48 0.14(2) 0.062(13) 0.033(9) -0.015(10) -0.014(12) 0.023(13)
O49 0.062(11) 0.058(11) 0.019(7) -0.002(7) -0.008(8) 0.001(8)
O50 0.064(12) 0.053(11) 0.033(9) 0.002(8) -0.002(9) -0.001(8)
O51 0.076(13) 0.040(10) 0.054(12) -0.015(9) 0.022(10) -0.011(9)
O52 0.071(12) 0.047(10) 0.030(8) 0.003(8) -0.008(9) -0.005(8)
O53 0.042(9) 0.057(11) 0.041(9) -0.005(8) -0.027(8) -0.011(8)
O54 0.070(12) 0.054(11) 0.021(7) 0.004(7) -0.008(8) 0.006(9)
O55 0.064(11) 0.038(9) 0.023(7) 0.012(7) -0.007(7) -0.009(7)
O56 0.077(13) 0.056(11) 0.030(8) 0.012(8) 0.005(9) -0.007(9)
O57 0.064(11) 0.029(8) 0.034(8) -0.002(7) -0.011(8) 0.017(7)
O58 0.055(10) 0.039(8) 0.012(6) 0.000(6) -0.005(6) 0.015(7)
O59 0.059(11) 0.077(13) 0.026(8) 0.015(9) -0.011(8) 0.013(9)
O60 0.069(11) 0.027(8) 0.016(6) 0.003(6) -0.004(7) 0.001(7)
O61 0.067(11) 0.048(10) 0.020(7) 0.006(7) -0.003(8) 0.006(8)
O62 0.054(10) 0.060(11) 0.016(7) -0.001(7) -0.005(7) 0.009(8)
O63 0.081(12) 0.028(8) 0.006(5) 0.011(6) 0.003(7) 0.002(7)
O64 0.110(16) 0.050(11) 0.022(8) 0.012(8) 0.007(10) -0.002(10)
O65 0.111(16) 0.036(9) 0.022(7) 0.011(7) -0.024(9) 0.013(9)
O66 0.079(13) 0.068(12) 0.012(7) 0.004(7) -0.012(8) -0.012(10)
O1W 0.155(19) 0.125(16) 0.066(12) 0.028(12) 0.031(13) 0.018(14)
O2W 0.099(18) 0.104(18) 0.066(15) 0.011(14) 0.002(14) 0.009(14)
O3W 0.09(2) 0.13(3) 0.23(4) -0.05(3) -0.09(2) 0.040(18)
O4W 0.060(13) 0.093(17) 0.12(2) -0.059(16) -0.013(14) 0.000(12)
O5W 0.062(12) 0.063(12) 0.031(8) -0.007(8) -0.009(8) -0.004(9)
O6W 0.155(19) 0.125(16) 0.066(12) 0.028(12) 0.031(13) 0.018(14)
O7W 0.15(3) 0.15(3) 0.075(17) 0.014(18) 0.039(18) 0.08(2)
O8W 0.09(3) 0.06(3) 0.04(2) -0.008(19) -0.03(2) 0.00(2)
O9W 0.130(19) 0.065(13) 0.025(8) 0.011(9) 0.025(11) 0.036(12)
O10W 0.111(19) 0.077(15) 0.071(15) -0.024(13) 0.007(14) 0.020(13)
O11W 0.12(2) 0.12(2) 0.039(11) 0.001(13) 0.020(13) 0.022(16)
O12W 0.11(2) 0.062(15) 0.25(4) 0.07(2) 0.04(2) 0.009(14)
O13W 0.08(2) 0.23(4) 0.53(10) -0.25(6) 0.05(4) -0.07(2)
O14W 0.22(3) 0.086(17) 0.035(11) -0.026(11) 0.057(16) -0.068(18)
O15W 0.17(3) 0.078(16) 0.057(13) -0.029(12) -0.022(16) -0.054(17)
O16W 0.056(14) 0.109(19) 0.11(2) -0.024(16) -0.007(14) 0.000(12)
O17W 0.52(9) 0.28(5) 0.16(4) 0.15(4) 0.22(5) 0.28(6)
O18W 0.23(4) 0.18(4) 0.12(3) -0.06(3) 0.02(3) -0.08(3)
O19W 0.63(19) 0.04(3) 0.10(4) -0.03(3) -0.19(8) -0.01(6)
O20W 0.22(8) 0.11(5) 0.18(7) -0.09(5) -0.08(6) -0.01(5)
O23W 0.12(6) 0.31(11) 0.33(14) -0.12(10) 0.14(8) -0.07(7)
O24W 0.20(7) 0.10(4) 0.19(8) 0.03(5) 0.07(6) 0.07(5)
O25W 0.09(4) 0.12(4) 0.11(4) 0.01(4) 0.00(3) -0.02(3)
O26W 0.29(10) 0.10(5) 0.14(7) 0.02(5) 0.05(7) -0.08(6)
O27W 0.05(3) 0.21(7) 0.33(11) -0.21(8) -0.01(5) 0.02(4)
O28W 0.06(4) 0.44(14) 0.03(2) -0.05(5) -0.02(2) 0.02(6)
O29W 0.8(2) 0.06(4) 0.14(6) 0.01(4) 0.29(12) 0.03(8)
O30W 0.24(9) 0.21(8) 0.13(6) -0.09(6) -0.11(7) 0.08(7)
K1 0.072(4) 0.055(4) 0.041(3) 0.002(3) -0.004(3) 0.005(3)
K2 0.090(5) 0.049(3) 0.033(3) 0.009(3) -0.003(3) 0.015(3)
K3 0.089(5) 0.050(3) 0.024(2) 0.008(2) -0.012(3) 0.000(3)
K4 0.081(5) 0.073(4) 0.034(3) -0.022(3) 0.004(3) -0.011(3)
K5 0.085(5) 0.051(4) 0.037(3) -0.001(3) -0.011(3) 0.003(3)
K6 0.122(7) 0.048(4) 0.082(5) -0.006(4) -0.022(5) 0.005(4)
K7 0.096(6) 0.147(8) 0.043(4) 0.020(5) 0.009(4) 0.011(5)
K8 0.078(6) 0.194(11) 0.087(7) 0.017(7) -0.004(5) -0.026(6)
K9 0.130(8) 0.136(8) 0.042(4) -0.020(5) 0.025(5) -0.014(6)
K10 0.184(12) 0.247(16) 0.146(11) -0.145(11) -0.096(10) 0.138(12)
K11 0.202(14) 0.156(12) 0.161(13) -0.052(11) -0.049(11) 0.027(11)
K12 0.231(14) 0.133(9) 0.098(7) 0.041(7) -0.098(9) -0.068(9)

loop_
_atom_type_symbol
_atom_type_description
_atom_type_scat_dispersion_real
_atom_type_scat_dispersion_imag
_atom_type_scat_source
O O 0.0106 0.0060 'International Tables Vol C Tables 4.2.6.8 and 6.1.1.4'
Si Si 0.0817 0.0704 'International Tables Vol C Tables 4.2.6.8 and 6.1.1.4'
K K 0.2009 0.2494 'International Tables Vol C Tables 4.2.6.8 and 6.1.1.4'
Mn Mn 0.3368 0.7283 'International Tables Vol C Tables 4.2.6.8 and 6.1.1.4'
W W -0.8490 6.8722 'International Tables Vol C Tables 4.2.6.8 and 6.1.1.4'

loop_
_geom_angle_atom_site_label_1
_geom_angle_atom_site_label_2
_geom_angle_atom_site_label_3
_geom_angle
_geom_angle_site_symmetry_1
_geom_angle_site_symmetry_3
_geom_angle_publ_flag
O1 W1 O3 104.1(8) . . ?
O1 W1 O2 101.3(7) . . ?
O3 W1 O2 85.9(7) . . ?
O1 W1 O4 98.0(8) . . ?
O3 W1 O4 93.7(7) . . ?
O2 W1 O4 160.3(7) . . ?
O1 W1 O5 97.7(7) . . ?
O3 W1 O5 158.0(6) . . ?
O2 W1 O5 87.7(7) . . ?
O4 W1 O5 85.5(7) . . ?
O1 W1 O6 169.2(7) . . ?
O3 W1 O6 84.2(6) . . ?
O2 W1 O6 86.0(6) . . ?
O4 W1 O6 74.3(7) . . ?
O5 W1 O6 74.4(5) . . ?
O1 W1 K7 87.2(6) . 4_576 ?
O3 W1 K7 49.8(5) . 4_576 ?
O2 W1 K7 135.4(5) . 4_576 ?
O4 W1 K7 49.6(5) . 4_576 ?
O5 W1 K7 135.0(5) . 4_576 ?
O6 W1 K7 93.2(5) . 4_576 ?
O1 W1 K12 82.8(7) . . ?
O3 W1 K12 131.6(5) . . ?
O2 W1 K12 46.3(5) . . ?
O4 W1 K12 133.4(5) . . ?
O5 W1 K12 48.8(5) . . ?
O6 W1 K12 96.9(5) . . ?
K7 W1 K12 169.8(3) 4_576 . ?
O7 W2 O8 105.5(8) . . ?
O7 W2 O9 99.2(8) . . ?
O8 W2 O9 93.2(8) . . ?
O7 W2 O10 101.9(8) . . ?
O8 W2 O10 87.1(7) . . ?
O9 W2 O10 158.0(7) . . ?
O7 W2 O5 97.5(8) . . ?
O8 W2 O5 156.6(6) . . ?
O9 W2 O5 87.4(7) . . ?
O10 W2 O5 83.8(7) . . ?
O7 W2 O6 168.6(7) . . ?
O8 W2 O6 84.7(6) . . ?
O9 W2 O6 74.8(7) . . ?
O10 W2 O6 83.3(6) . . ?
O5 W2 O6 72.8(6) . . ?
O7 W2 K2 89.3(6) . . ?
O8 W2 K2 47.1(5) . . ?
O9 W2 K2 51.9(6) . . ?
O10 W2 K2 134.0(4) . . ?
O5 W2 K2 139.3(5) . . ?
O6 W2 K2 94.3(4) . . ?
O7 W2 K11 47.3(6) . 2_556 ?
O8 W2 K11 101.5(6) . 2_556 ?
O9 W2 K11 145.9(5) . 2_556 ?
O10 W2 K11 54.7(5) . 2_556 ?
O5 W2 K11 90.7(5) . 2_556 ?
O6 W2 K11 136.6(5) . 2_556 ?
K2 W2 K11 121.5(3) . 2_556 ?
O7 W2 K12 84.6(6) . . ?
O8 W2 K12 131.9(5) . . ?
O9 W2 K12 132.2(6) . . ?
O10 W2 K12 45.1(5) . . ?
O5 W2 K12 45.2(5) . . ?
O6 W2 K12 92.2(5) . . ?
K2 W2 K12 173.2(2) . . ?
K11 W2 K12 51.8(3) 2_556 . ?
O11 W3 O12 104.6(8) . . ?
O11 W3 O13 102.9(8) . . ?
O12 W3 O13 90.8(7) . . ?
O11 W3 O9 96.3(7) . . ?
O12 W3 O9 158.4(6) . . ?
O13 W3 O9 89.5(8) . . ?
O11 W3 O4 96.1(7) . . ?
O12 W3 O4 90.8(7) . . ?
O13 W3 O4 159.9(7) . . ?
O9 W3 O4 81.8(7) . . ?
O11 W3 O6 166.1(6) . . ?
O12 W3 O6 84.6(6) . . ?
O13 W3 O6 87.1(6) . . ?
O9 W3 O6 73.9(6) . . ?
O4 W3 O6 73.1(6) . . ?
O11 W3 K10 51.2(6) . 4_566 ?
O12 W3 K10 55.3(5) . 4_566 ?
O13 W3 K10 89.5(7) . 4_566 ?
O9 W3 K10 146.2(4) . 4_566 ?
O4 W3 K10 107.8(6) . 4_566 ?
O6 W3 K10 139.7(4) . 4_566 ?
O11 W3 K7 85.7(7) . 4_576 ?
O12 W3 K7 46.8(5) . 4_576 ?
O13 W3 K7 137.1(5) . 4_576 ?
O9 W3 K7 131.8(5) . 4_576 ?
O4 W3 K7 50.2(5) . 4_576 ?
O6 W3 K7 93.5(5) . 4_576 ?
K10 W3 K7 63.3(4) 4_566 4_576 ?
O11 W3 K2 86.4(7) . . ?
O12 W3 K2 133.6(5) . . ?
O13 W3 K2 43.0(5) . . ?
O9 W3 K2 51.9(5) . . ?
O4 W3 K2 133.5(5) . . ?
O6 W3 K2 94.7(4) . . ?
K10 W3 K2 109.5(3) 4_566 . ?
K7 W3 K2 171.70(18) 4_576 . ?
O14 W4 O15 101.8(10) . . ?
O14 W4 O16 98.6(9) . . ?
O15 W4 O16 91.7(8) . . ?
O14 W4 O17 101.5(9) . . ?
O15 W4 O17 96.4(8) . . ?
O16 W4 O17 156.3(8) . . ?
O14 W4 O8 90.3(8) . . ?
O15 W4 O8 166.6(7) . . ?
O16 W4 O8 80.8(7) . . ?
O17 W4 O8 86.7(6) . . ?
O14 W4 O18 168.5(7) . . ?
O15 W4 O18 88.8(8) . . ?
O16 W4 O18 85.5(7) . . ?
O17 W4 O18 72.5(6) . . ?
O8 W4 O18 79.7(5) . . ?
O14 W4 K1 133.5(7) . . ?
O15 W4 K1 47.3(6) . . ?
O16 W4 K1 57.5(5) . . ?
O17 W4 K1 114.0(5) . . ?
O8 W4 K1 119.7(4) . . ?
O18 W4 K1 57.6(4) . . ?
O14 W4 K2 78.4(7) . . ?
O15 W4 K2 139.3(6) . . ?
O16 W4 K2 128.9(5) . . ?
O17 W4 K2 45.4(5) . . ?
O8 W4 K2 48.6(4) . . ?
O18 W4 K2 90.7(4) . . ?
K1 W4 K2 148.16(15) . . ?
O14 W4 K5 35.2(8) . 2_546 ?
O15 W4 K5 71.8(6) . 2_546 ?
O16 W4 K5 116.9(6) . 2_546 ?
O17 W4 K5 86.8(5) . 2_546 ?
O8 W4 K5 121.5(4) . 2_546 ?
O18 W4 K5 150.0(4) . 2_546 ?
K1 W4 K5 115.91(13) . 2_546 ?
K2 W4 K5 89.77(13) . 2_546 ?
O19 W5 O20 100.3(9) . . ?
O19 W5 O21 101.3(10) . . ?
O20 W5 O21 96.9(9) . . ?
O19 W5 O17 95.5(10) . . ?
O20 W5 O17 93.6(9) . . ?
O21 W5 O17 158.2(7) . . ?
O19 W5 O13 90.2(7) . . ?
O20 W5 O13 169.5(8) . . ?
O21 W5 O13 80.7(6) . . ?
O17 W5 O13 85.5(7) . . ?
O19 W5 O18 167.5(9) . . ?
O20 W5 O18 88.3(8) . . ?
O21 W5 O18 86.5(7) . . ?
O17 W5 O18 74.7(6) . . ?
O13 W5 O18 81.4(5) . . ?
O19 W5 K2 76.4(8) . . ?
O20 W5 K2 136.2(8) . . ?
O21 W5 K2 126.8(5) . . ?
O17 W5 K2 44.7(5) . . ?
O13 W5 K2 46.5(5) . . ?
O18 W5 K2 91.1(4) . . ?
O19 W5 K6 24.0(6) . 3_566 ?
O20 W5 K6 76.7(7) . 3_566 ?
O21 W5 K6 108.1(6) . 3_566 ?
O17 W5 K6 92.9(5) . 3_566 ?
O13 W5 K6 113.8(4) . 3_566 ?
O18 W5 K6 160.0(4) . 3_566 ?
K2 W5 K6 90.78(15) . 3_566 ?
O22 W6 O23 101.5(9) . . ?
O22 W6 O21 95.4(8) . . ?
O23 W6 O21 101.2(10) . . ?
O22 W6 O24 96.9(8) . . ?
O23 W6 O24 96.7(10) . . ?
O21 W6 O24 155.8(7) . . ?
O22 W6 O12 167.5(8) . . ?
O23 W6 O12 90.5(8) . . ?
O21 W6 O12 78.2(6) . . ?
O24 W6 O12 85.4(7) . . ?
O22 W6 O25 89.0(8) . . ?
O23 W6 O25 167.9(8) . . ?
O21 W6 O25 83.7(7) . . ?
O24 W6 O25 75.8(7) . . ?
O12 W6 O25 79.7(6) . . ?
O22 W6 Mn1A 40.5(7) . . ?
O23 W6 Mn1A 141.3(7) . . ?
O21 W6 Mn1A 91.4(6) . . ?
O24 W6 Mn1A 84.6(6) . . ?
O12 W6 Mn1A 128.1(5) . . ?
O25 W6 Mn1A 48.5(4) . . ?
O22 W6 K7 139.8(7) . 4_576 ?
O23 W6 K7 76.5(8) . 4_576 ?
O21 W6 K7 124.6(5) . 4_576 ?
O24 W6 K7 44.9(5) . 4_576 ?
O12 W6 K7 46.8(5) . 4_576 ?
O25 W6 K7 91.7(4) . 4_576 ?
Mn1A W6 K7 125.1(3) . 4_576 ?
O22 W6 K10 138.2(7) . 4_566 ?
O23 W6 K10 39.9(7) . 4_566 ?
O21 W6 K10 81.9(6) . 4_566 ?
O24 W6 K10 102.2(6) . 4_566 ?
O12 W6 K10 52.3(5) . 4_566 ?
O25 W6 K10 131.6(4) . 4_566 ?
Mn1A W6 K10 173.1(4) . 4_566 ?
K7 W6 K10 60.9(3) 4_576 4_566 ?
O22 W6 K5 76.3(7) . 2_446 ?
O23 W6 K5 25.1(6) . 2_446 ?
O21 W6 K5 102.9(5) . 2_446 ?
O24 W6 K5 100.2(6) . 2_446 ?
O12 W6 K5 115.5(4) . 2_446 ?
O25 W6 K5 164.3(4) . 2_446 ?
Mn1A W6 K5 116.5(2) . 2_446 ?
K7 W6 K5 96.02(17) 4_576 2_446 ?
K10 W6 K5 63.90(18) 4_566 2_446 ?
O27 W7 O26 101.7(11) . . ?
O27 W7 O24 96.9(10) . . ?
O26 W7 O24 93.6(9) . . ?
O27 W7 O28 101.3(9) . . ?
O26 W7 O28 96.2(8) . . ?
O24 W7 O28 157.1(7) . . ?
O27 W7 O3 92.7(9) . . ?
O26 W7 O3 165.5(8) . . ?
O24 W7 O3 86.2(7) . . ?
O28 W7 O3 79.1(6) . . ?
O27 W7 O25 169.0(9) . . ?
O26 W7 O25 86.5(8) . . ?
O24 W7 O25 75.0(7) . . ?
O28 W7 O25 84.9(6) . . ?
O3 W7 O25 79.5(6) . . ?
O27 W7 Mn1A 140.0(8) . . ?
O26 W7 Mn1A 38.7(7) . . ?
O24 W7 Mn1A 83.9(6) . . ?
O28 W7 Mn1A 90.8(5) . . ?
O3 W7 Mn1A 127.1(5) . . ?
O25 W7 Mn1A 47.8(4) . . ?
O27 W7 K7 78.9(8) . 4_576 ?
O26 W7 K7 136.2(7) . 4_576 ?
O24 W7 K7 43.8(5) . 4_576 ?
O28 W7 K7 127.0(4) . 4_576 ?
O3 W7 K7 48.2(5) . 4_576 ?
O25 W7 K7 90.1(4) . 4_576 ?
Mn1A W7 K7 122.9(3) . 4_576 ?
O29 W8 O28 101.5(9) . . ?
O29 W8 O30 96.9(7) . . ?
O28 W8 O30 92.0(6) . . ?
O29 W8 O31 96.9(9) . . ?
O28 W8 O31 161.3(6) . . ?
O30 W8 O31 88.9(6) . . ?
O29 W8 O2 96.2(7) . . ?
O28 W8 O2 85.9(7) . . ?
O30 W8 O2 166.9(6) . . ?
O31 W8 O2 89.0(7) . . ?
O29 W8 O32 171.3(8) . . ?
O28 W8 O32 87.0(6) . . ?
O30 W8 O32 84.9(6) . . ?
O31 W8 O32 74.6(5) . . ?
O2 W8 O32 82.0(6) . . ?
O29 W8 K12 79.7(7) . . ?
O28 W8 K12 130.6(5) . . ?
O30 W8 K12 137.2(5) . . ?
O31 W8 K12 49.9(5) . . ?
O2 W8 K12 45.5(6) . . ?
O32 W8 K12 93.1(4) . . ?
O33 W9 O10 97.7(7) . . ?
O33 W9 O35 95.9(8) . . ?
O10 W9 O35 166.3(7) . . ?
O33 W9 O31 99.7(8) . . ?
O10 W9 O31 91.1(6) . . ?
O35 W9 O31 87.6(6) . . ?
O33 W9 O16 99.7(8) . . ?
O10 W9 O16 89.7(7) . . ?
O35 W9 O16 87.0(6) . . ?
O31 W9 O16 160.2(7) . . ?
O33 W9 O32 175.5(7) . . ?
O10 W9 O32 83.1(6) . . ?
O35 W9 O32 83.4(6) . . ?
O31 W9 O32 75.9(6) . . ?
O16 W9 O32 84.6(6) . . ?
O33 W9 K1 126.6(6) . . ?
O10 W9 K1 124.5(5) . . ?
O35 W9 K1 44.0(4) . . ?
O31 W9 K1 109.4(5) . . ?
O16 W9 K1 55.0(5) . . ?
O32 W9 K1 55.5(4) . . ?
O33 W9 K12 83.9(7) . . ?
O10 W9 K12 47.2(5) . . ?
O35 W9 K12 136.1(5) . . ?
O31 W9 K12 49.7(5) . . ?
O16 W9 K12 136.5(5) . . ?
O32 W9 K12 93.5(4) . . ?
K1 W9 K12 148.3(2) . . ?
O33 W9 K11 48.5(6) . 2_556 ?
O10 W9 K11 49.3(6) . 2_556 ?
O35 W9 K11 144.3(6) . 2_556 ?
O31 W9 K11 95.5(5) . 2_556 ?
O16 W9 K11 99.9(6) . 2_556 ?
O32 W9 K11 131.8(4) . 2_556 ?
K1 W9 K11 154.8(3) . 2_556 ?
K12 W9 K11 51.1(3) . 2_556 ?
O36 W10 O37 100.0(8) . . ?
O36 W10 O39 98.9(7) . . ?
O37 W10 O39 89.0(6) . . ?
O36 W10 O30 94.2(7) . . ?
O37 W10 O30 91.0(6) . . ?
O39 W10 O30 166.8(6) . . ?
O36 W10 O38 98.9(7) . . ?
O37 W10 O38 161.2(6) . . ?
O39 W10 O38 88.4(6) . . ?
O30 W10 O38 87.2(6) . . ?
O36 W10 O40 173.4(7) . . ?
O37 W10 O40 86.2(6) . . ?
O39 W10 O40 83.7(6) . . ?
O30 W10 O40 83.1(6) . . ?
O38 W10 O40 75.0(5) . . ?
O36 W10 K10 48.4(6) . 3_566 ?
O37 W10 K10 52.1(5) . 3_566 ?
O39 W10 K10 89.9(6) . 3_566 ?
O30 W10 K10 100.5(6) . 3_566 ?
O38 W10 K10 146.5(4) . 3_566 ?
O40 W10 K10 138.0(4) . 3_566 ?
O36 W10 K2 84.2(6) . 2_556 ?
O37 W10 K2 132.2(5) . 2_556 ?
O39 W10 K2 43.7(5) . 2_556 ?
O30 W10 K2 136.5(5) . 2_556 ?
O38 W10 K2 50.5(4) . 2_556 ?
O40 W10 K2 93.6(4) . 2_556 ?
K10 W10 K2 109.9(3) 3_566 2_556 ?
O34 W11 O62 97.8(7) . . ?
O34 W11 O42 104.5(8) . . ?
O62 W11 O42 87.4(7) . . ?
O34 W11 O38 97.0(8) . . ?
O62 W11 O38 87.9(7) . . ?
O42 W11 O38 158.4(6) . . ?
O34 W11 O35 96.2(7) . . ?
O62 W11 O35 166.0(7) . . ?
O42 W11 O35 88.4(6) . . ?
O38 W11 O35 91.1(6) . . ?
O34 W11 O40 172.3(7) . . ?
O62 W11 O40 82.7(6) . . ?
O42 W11 O40 83.1(6) . . ?
O38 W11 O40 75.4(6) . . ?
O35 W11 O40 83.6(6) . . ?
O34 W11 K8 54.6(6) . 4_676 ?
O62 W11 K8 73.0(5) . 4_676 ?
O42 W11 K8 56.0(5) . 4_676 ?
O38 W11 K8 141.4(5) . 4_676 ?
O35 W11 K8 115.2(5) . 4_676 ?
O40 W11 K8 132.4(4) . 4_676 ?
O34 W11 K1 128.0(6) . . ?
O62 W11 K1 125.5(5) . . ?
O42 W11 K1 56.7(5) . . ?
O38 W11 K1 110.5(5) . . ?
O35 W11 K1 42.5(5) . . ?
O40 W11 K1 55.9(3) . . ?
K8 W11 K1 107.9(2) 4_676 . ?
O34 W11 K2 83.2(6) . 2_556 ?
O62 W11 K2 44.1(5) . 2_556 ?
O42 W11 K2 131.4(5) . 2_556 ?
O38 W11 K2 49.1(5) . 2_556 ?
O35 W11 K2 139.3(5) . 2_556 ?
O40 W11 K2 92.0(3) . 2_556 ?
K8 W11 K2 97.5(2) 4_676 2_556 ?
K1 W11 K2 147.55(14) . 2_556 ?
O41 W12 O43 102.1(9) . . ?
O41 W12 O42 100.5(8) . . ?
O43 W12 O42 94.4(8) . . ?
O41 W12 O44 100.4(10) . . ?
O43 W12 O44 97.3(9) . . ?
O42 W12 O44 153.3(8) . . ?
O41 W12 O45 89.1(8) . . ?
O43 W12 O45 167.3(7) . . ?
O42 W12 O45 77.7(6) . . ?
O44 W12 O45 86.2(7) . . ?
O41 W12 O46 168.4(7) . . ?
O43 W12 O46 87.9(7) . . ?
O42 W12 O46 84.4(6) . . ?
O44 W12 O46 72.2(9) . . ?
O45 W12 O46 81.5(6) . . ?
O41 W12 K1 133.2(6) . . ?
O43 W12 K1 45.6(6) . . ?
O42 W12 K1 59.8(5) . . ?
O44 W12 K1 114.5(8) . . ?
O45 W12 K1 121.9(4) . . ?
O46 W12 K1 58.3(4) . . ?
O41 W12 K8 45.7(7) . 4_676 ?
O43 W12 K8 117.4(7) . 4_676 ?
O42 W12 K8 57.7(5) . 4_676 ?
O44 W12 K8 133.7(8) . 4_676 ?
O45 W12 K8 66.7(5) . 4_676 ?
O46 W12 K8 134.0(4) . 4_676 ?
K1 W12 K8 111.64(19) . 4_676 ?
O41 W12 K9 73.8(6) . 4_675 ?
O43 W12 K9 143.7(6) . 4_675 ?
O42 W12 K9 121.9(5) . 4_675 ?
O44 W12 K9 50.1(7) . 4_675 ?
O45 W12 K9 45.2(4) . 4_675 ?
O46 W12 K9 94.7(4) . 4_675 ?
K1 W12 K9 153.02(18) . 4_675 ?
K8 W12 K9 86.0(2) 4_676 4_675 ?
O48 W13 O47 100.8(10) . . ?
O48 W13 O44 96.3(10) . . ?
O47 W13 O44 96.7(9) . . ?
O48 W13 O49 103.1(9) . . ?
O47 W13 O49 93.8(9) . . ?
O44 W13 O49 155.8(7) . . ?
O48 W13 O50 90.0(9) . . ?
O47 W13 O50 169.2(8) . . ?
O44 W13 O50 82.9(7) . . ?
O49 W13 O50 82.8(7) . . ?
O48 W13 O46 167.5(10) . . ?
O47 W13 O46 87.4(7) . . ?
O44 W13 O46 73.3(6) . . ?
O49 W13 O46 85.6(6) . . ?
O50 W13 O46 82.1(6) . . ?
O48 W13 K9 80.2(9) . 4_675 ?
O47 W13 K9 137.6(8) . 4_675 ?
O44 W13 K9 41.8(6) . 4_675 ?
O49 W13 K9 127.7(5) . 4_675 ?
O50 W13 K9 45.0(5) . 4_675 ?
O46 W13 K9 87.3(4) . 4_675 ?
O51 W14 O52 102.7(8) . . ?
O51 W14 O49 103.3(8) . . ?
O52 W14 O49 92.1(8) . . ?
O51 W14 O32W 27(4) . . ?
O52 W14 O32W 87(4) . . ?
O49 W14 O32W 82(4) . . ?
O51 W14 O53 97.3(8) . . ?
O52 W14 O53 93.5(8) . . ?
O49 W14 O53 156.9(6) . . ?
O32W W14 O53 121(4) . . ?
O51 W14 O54 92.8(8) . . ?
O52 W14 O54 164.5(7) . . ?
O49 W14 O54 83.9(7) . . ?
O32W W14 O54 108(4) . . ?
O53 W14 O54 84.8(7) . . ?
O51 W14 O55 171.7(8) . . ?
O52 W14 O55 82.6(6) . . ?
O49 W14 O55 82.7(6) . . ?
O32W W14 O55 161(4) . . ?
O53 W14 O55 75.8(6) . . ?
O54 W14 O55 82.1(6) . . ?
O51 W14 K3 79.5(7) . 3_566 ?
O52 W14 K3 137.4(6) . 3_566 ?
O49 W14 K3 129.4(5) . 3_566 ?
O32W W14 K3 106(4) . 3_566 ?
O53 W14 K3 44.7(5) . 3_566 ?
O54 W14 K3 45.7(5) . 3_566 ?
O55 W14 K3 92.3(4) . 3_566 ?
O51 W14 K11 41.7(7) . 3_566 ?
O52 W14 K11 140.1(6) . 3_566 ?
O49 W14 K11 83.1(5) . 3_566 ?
O32W W14 K11 54(4) . 3_566 ?
O53 W14 K11 106.3(5) . 3_566 ?
O54 W14 K11 54.3(5) . 3_566 ?
O55 W14 K11 135.3(5) . 3_566 ?
K3 W14 K11 65.7(2) 3_566 3_566 ?
O57 W15 O56 103.0(9) . . ?
O57 W15 O53 97.8(7) . . ?
O56 W15 O53 94.1(7) . . ?
O57 W15 O37 101.2(7) . . ?
O56 W15 O37 93.6(7) . . ?
O53 W15 O37 157.3(7) . . ?
O57 W15 O58 93.6(7) . . ?
O56 W15 O58 163.2(7) . . ?
O53 W15 O58 86.2(6) . . ?
O37 W15 O58 80.3(6) . . ?
O57 W15 O55 171.8(7) . . ?
O56 W15 O55 83.4(7) . . ?
O53 W15 O55 76.4(6) . . ?
O37 W15 O55 83.4(6) . . ?
O58 W15 O55 80.4(5) . . ?
O57 W15 K10 47.1(5) . 3_566 ?
O56 W15 K10 103.0(7) . 3_566 ?
O53 W15 K10 143.4(6) . 3_566 ?
O37 W15 K10 54.1(5) . 3_566 ?
O58 W15 K10 86.2(5) . 3_566 ?
O55 W15 K10 137.0(4) . 3_566 ?
O57 W15 K3 78.4(6) . 3_566 ?
O56 W15 K3 138.6(6) . 3_566 ?
O53 W15 K3 45.7(5) . 3_566 ?
O37 W15 K3 127.1(5) . 3_566 ?
O58 W15 K3 47.4(4) . 3_566 ?
O55 W15 K3 93.4(4) . 3_566 ?
K10 W15 K3 106.9(3) 3_566 3_566 ?
O59 W16 O45 101.2(8) . . ?
O59 W16 O61 100.7(7) . . ?
O45 W16 O61 93.1(7) . . ?
O59 W16 O60 99.9(8) . . ?
O45 W16 O60 158.6(7) . . ?
O61 W16 O60 85.9(6) . . ?
O59 W16 O62 101.7(7) . . ?
O45 W16 O62 88.3(7) . . ?
O61 W16 O62 156.8(7) . . ?
O60 W16 O62 84.4(6) . . ?
O59 W16 O63 170.9(6) . . ?
O45 W16 O63 86.0(6) . . ?
O61 W16 O63 73.1(6) . . ?
O60 W16 O63 73.3(6) . . ?
O62 W16 O63 83.9(6) . . ?
O59 W16 K9 82.8(6) . 4_675 ?
O45 W16 K9 46.6(5) . 4_675 ?
O61 W16 K9 55.1(5) . 4_675 ?
O60 W16 K9 140.5(4) . 4_675 ?
O62 W16 K9 134.1(5) . 4_675 ?
O63 W16 K9 98.6(4) . 4_675 ?
O59 W16 K2 85.9(6) . 2_556 ?
O45 W16 K2 134.3(5) . 2_556 ?
O61 W16 K2 130.2(5) . 2_556 ?
O60 W16 K2 44.6(4) . 2_556 ?
O62 W16 K2 46.3(5) . 2_556 ?
O63 W16 K2 93.1(4) . 2_556 ?
K9 W16 K2 168.3(2) 4_675 2_556 ?
O64 W17 O50 102.5(8) . . ?
O64 W17 O54 104.0(9) . . ?
O50 W17 O54 95.1(8) . . ?
O64 W17 O61 96.1(8) . . ?
O50 W17 O61 89.7(7) . . ?
O54 W17 O61 157.7(7) . . ?
O64 W17 O65 96.0(7) . . ?
O50 W17 O65 160.5(7) . . ?
O54 W17 O65 85.9(8) . . ?
O61 W17 O65 82.5(8) . . ?
O64 W17 O63 164.7(7) . . ?
O50 W17 O63 87.5(6) . . ?
O54 W17 O63 86.2(6) . . ?
O61 W17 O63 72.2(6) . . ?
O65 W17 O63 73.1(5) . . ?
O64 W17 K11 51.7(7) . 3_566 ?
O50 W17 K11 88.0(6) . 3_566 ?
O54 W17 K11 56.1(5) . 3_566 ?
O61 W17 K11 146.0(5) . 3_566 ?
O65 W17 K11 108.3(5) . 3_566 ?
O63 W17 K11 141.5(5) . 3_566 ?
O64 W17 K9 88.0(7) . 4_675 ?
O50 W17 K9 45.4(6) . 4_675 ?
O54 W17 K9 140.5(5) . 4_675 ?
O61 W17 K9 48.3(5) . 4_675 ?
O65 W17 K9 130.8(6) . 4_675 ?
O63 W17 K9 91.1(4) . 4_675 ?
K11 W17 K9 112.1(3) 3_566 4_675 ?
O64 W17 K3 86.9(7) . 3_566 ?
O50 W17 K3 138.9(6) . 3_566 ?
O54 W17 K3 44.1(5) . 3_566 ?
O61 W17 K3 129.4(5) . 3_566 ?
O65 W17 K3 47.1(6) . 3_566 ?
O63 W17 K3 93.0(4) . 3_566 ?
K11 W17 K3 66.7(2) 3_566 3_566 ?
K9 W17 K3 174.12(15) 4_675 3_566 ?
O66 W18 O58 101.0(8) . . ?
O66 W18 O65 100.3(7) . . ?
O58 W18 O65 93.6(8) . . ?
O66 W18 O60 100.5(8) . . ?
O58 W18 O60 157.5(6) . . ?
O65 W18 O60 88.8(8) . . ?
O66 W18 O39 99.5(6) . . ?
O58 W18 O39 85.3(6) . . ?
O65 W18 O39 159.9(6) . . ?
O60 W18 O39 84.8(6) . . ?
O66 W18 O63 172.6(7) . . ?
O58 W18 O63 85.7(6) . . ?
O65 W18 O63 75.9(6) . . ?
O60 W18 O63 73.2(6) . . ?
O39 W18 O63 84.1(5) . . ?
O66 W18 K3 84.0(5) . 3_566 ?
O58 W18 K3 50.0(4) . 3_566 ?
O65 W18 K3 51.0(6) . 3_566 ?
O60 W18 K3 139.5(4) . 3_566 ?
O39 W18 K3 134.6(5) . 3_566 ?
O63 W18 K3 98.2(4) . 3_566 ?
O66 W18 K2 83.4(5) . 2_556 ?
O58 W18 K2 130.7(4) . 2_556 ?
O65 W18 K2 134.4(7) . 2_556 ?
O60 W18 K2 46.4(4) . 2_556 ?
O39 W18 K2 46.0(5) . 2_556 ?
O63 W18 K2 94.7(4) . 2_556 ?
K3 W18 K2 167.11(14) 3_566 2_556 ?
O6W Mn1A O5W 98.8(11) . . ?
O6W Mn1A O26 94.2(11) . . ?
O5W Mn1A O26 91.3(9) . . ?
O6W Mn1A O22 91.3(11) . . ?
O5W Mn1A O22 169.8(9) . . ?
O26 Mn1A O22 89.4(9) . . ?
O6W Mn1A O28W 89.9(14) . 2_456 ?
O5W Mn1A O28W 93(2) . 2_456 ?
O26 Mn1A O28W 173.3(19) . 2_456 ?
O22 Mn1A O28W 85(2) . 2_456 ?
O6W Mn1A O25 165.0(11) . . ?
O5W Mn1A O25 93.2(8) . . ?
O26 Mn1A O25 76.4(7) . . ?
O22 Mn1A O25 77.2(7) . . ?
O28W Mn1A O25 98.5(12) 2_456 . ?
O6W Mn1A Mn1B 50.8(9) . . ?
O5W Mn1A Mn1B 50.0(5) . . ?
O26 Mn1A Mn1B 106.0(8) . . ?
O22 Mn1A Mn1B 139.1(7) . . ?
O28W Mn1A Mn1B 80.7(17) 2_456 . ?
O25 Mn1A Mn1B 142.7(7) . . ?
O6W Mn1A W6 122.1(10) . . ?
O5W Mn1A W6 138.8(7) . . ?
O26 Mn1A W6 81.2(7) . . ?
O22 Mn1A W6 31.5(5) . . ?
O28W Mn1A W6 92.2(18) 2_456 . ?
O25 Mn1A W6 45.7(4) . . ?
Mn1B Mn1A W6 169.5(5) . . ?
O6W Mn1A W7 123.7(10) . . ?
O5W Mn1A W7 92.2(6) . . ?
O26 Mn1A W7 30.2(5) . . ?
O22 Mn1A W7 83.4(6) . . ?
O28W Mn1A W7 144.6(12) 2_456 . ?
O25 Mn1A W7 46.2(4) . . ?
Mn1B Mn1A W7 127.7(5) . . ?
W6 Mn1A W7 62.0(2) . . ?
O6W Mn1A K1 115.0(10) . . ?
O5W Mn1A K1 44.4(6) . . ?
O26 Mn1A K1 127.9(7) . . ?
O22 Mn1A K1 129.2(7) . . ?
O28W Mn1A K1 54.2(19) 2_456 . ?
O25 Mn1A K1 80.0(5) . . ?
Mn1B Mn1A K1 69.4(3) . . ?
W6 Mn1A K1 112.6(4) . . ?
W7 Mn1A K1 111.1(3) . . ?
O6W Mn1A K8 54.5(9) . 4_576 ?
O5W Mn1A K8 89.0(7) . 4_576 ?
O26 Mn1A K8 40.7(6) . 4_576 ?
O22 Mn1A K8 98.1(7) . 4_576 ?
O28W Mn1A K8 144.2(11) 2_456 4_576 ?
O25 Mn1A K8 117.1(6) . 4_576 ?
Mn1B Mn1A K8 73.6(4) . 4_576 ?
W6 Mn1A K8 109.3(4) . 4_576 ?
W7 Mn1A K8 70.9(3) . 4_576 ?
K1 Mn1A K8 132.7(4) . 4_576 ?
O52 Mn1B O5W 169.5(8) . . ?
O52 Mn1B O56 88.9(7) . . ?
O5W Mn1B O56 89.4(7) . . ?
O52 Mn1B O6W 97.7(10) . . ?
O5W Mn1B O6W 92.7(10) . . ?
O56 Mn1B O6W 91.6(10) . . ?
O52 Mn1B O7W 92.2(9) . 3_566 ?
O5W Mn1B O7W 88.3(10) . 3_566 ?
O56 Mn1B O7W 173.0(11) . 3_566 ?
O6W Mn1B O7W 95.0(12) . 3_566 ?
O52 Mn1B O55 75.9(6) . . ?
O5W Mn1B O55 93.6(7) . . ?
O56 Mn1B O55 76.5(7) . . ?
O6W Mn1B O55 166.5(9) . . ?
O7W Mn1B O55 97.1(10) 3_566 . ?
O52 Mn1B Mn1A 142.5(6) . . ?
O5W Mn1B Mn1A 48.0(6) . . ?
O56 Mn1B Mn1A 101.3(6) . . ?
O6W Mn1B Mn1A 46.6(8) . . ?
O7W Mn1B Mn1A 81.9(8) 3_566 . ?
O55 Mn1B Mn1A 141.5(5) . . ?
O52 Mn1B K1 130.2(6) . . ?
O5W Mn1B K1 45.3(5) . . ?
O56 Mn1B K1 127.3(6) . . ?
O6W Mn1B K1 111.9(8) . . ?
O7W Mn1B K1 47.8(9) 3_566 . ?
O55 Mn1B K1 80.9(4) . . ?
Mn1A Mn1B K1 70.1(3) . . ?
O52 Mn1B K8 101.4(6) . 4_576 ?
O5W Mn1B K8 84.0(6) . 4_576 ?
O56 Mn1B K8 41.5(5) . 4_576 ?
O6W Mn1B K8 51.1(8) . 4_576 ?
O7W Mn1B K8 144.5(9) 3_566 4_576 ?
O55 Mn1B K8 117.8(5) . 4_576 ?
Mn1A Mn1B K8 67.3(4) . 4_576 ?
K1 Mn1B K8 128.3(2) . 4_576 ?
O3W Mn2 O1W 93.8(14) . 2_556 ?
O3W Mn2 O43 91.4(11) . . ?
O1W Mn2 O43 90.2(10) 2_556 . ?
O3W Mn2 O15 85.1(13) . . ?
O1W Mn2 O15 177.5(10) 2_556 . ?
O43 Mn2 O15 92.1(7) . . ?
O3W Mn2 O4W 173.3(14) . 2_556 ?
O1W Mn2 O4W 92.8(11) 2_556 2_556 ?
O43 Mn2 O4W 87.3(8) . 2_556 ?
O15 Mn2 O4W 88.4(10) . 2_556 ?
O3W Mn2 O2W 93.2(11) . 2_546 ?
O1W Mn2 O2W 87.8(11) 2_556 2_546 ?
O43 Mn2 O2W 175.1(9) . 2_546 ?
O15 Mn2 O2W 90.1(8) . 2_546 ?
O4W Mn2 O2W 88.3(9) 2_556 2_546 ?
O3W Mn2 K1 67.7(9) . . ?
O1W Mn2 K1 131.9(9) 2_556 . ?
O43 Mn2 K1 48.9(5) . . ?
O15 Mn2 K1 49.6(5) . . ?
O4W Mn2 K1 106.8(7) 2_556 . ?
O2W Mn2 K1 134.9(7) 2_546 . ?
O3W Mn2 K5 130.7(11) . 2_546 ?
O1W Mn2 K5 107.3(9) 2_556 2_546 ?
O43 Mn2 K5 131.3(6) . 2_546 ?
O15 Mn2 K5 71.9(5) . 2_546 ?
O4W Mn2 K5 47.9(6) 2_556 2_546 ?
O2W Mn2 K5 45.5(6) 2_546 2_546 ?
K1 Mn2 K5 118.56(18) . 2_546 ?
O25 Si1 O32 112.7(9) . . ?
O25 Si1 O18 111.4(9) . . ?
O32 Si1 O18 110.3(8) . . ?
O25 Si1 O6 107.1(9) . . ?
O32 Si1 O6 106.3(9) . . ?
O18 Si1 O6 108.9(9) . . ?
O25 Si1 K1 100.5(6) . . ?
O32 Si1 K1 60.4(5) . . ?
O18 Si1 K1 60.6(5) . . ?
O6 Si1 K1 152.4(7) . . ?
O55 Si2 O40 111.8(8) . . ?
O55 Si2 O46 110.9(9) . . ?
O40 Si2 O46 110.2(8) . . ?
O55 Si2 O63 109.7(8) . . ?
O40 Si2 O63 105.8(7) . . ?
O46 Si2 O63 108.2(8) . . ?
O55 Si2 K1 99.1(6) . . ?
O40 Si2 K1 60.5(5) . . ?
O46 Si2 K1 60.4(6) . . ?
O63 Si2 K1 151.2(6) . . ?
W1 O1 K9 152.2(9) . . ?
W1 O2 W8 148.6(9) . . ?
W1 O2 K12 104.9(6) . . ?
W8 O2 K12 105.3(7) . . ?
W1 O3 W7 155.5(9) . . ?
W1 O3 K7 102.2(6) . 4_576 ?
W7 O3 K7 100.5(6) . 4_576 ?
W1 O4 W3 116.4(8) . . ?
W1 O4 K7 99.6(6) . 4_576 ?
W3 O4 K7 97.5(6) . 4_576 ?
W1 O5 W2 118.9(6) . . ?
W1 O5 K12 100.7(7) . . ?
W2 O5 K12 106.0(7) . . ?
Si1 O6 W3 121.8(9) . . ?
Si1 O6 W1 123.2(9) . . ?
W3 O6 W1 95.8(6) . . ?
Si1 O6 W2 121.9(9) . . ?
W3 O6 W2 92.6(6) . . ?
W1 O6 W2 94.0(5) . . ?
W2 O7 K3 147.0(10) . 2_556 ?
W2 O7 K11 107.0(7) . 2_556 ?
K3 O7 K11 100.3(7) 2_556 2_556 ?
W2 O8 W4 154.4(8) . . ?
W2 O8 K2 105.8(6) . . ?
W4 O8 K2 98.1(5) . . ?
W2 O9 W3 118.3(7) . . ?
W2 O9 K2 98.8(7) . . ?
W3 O9 K2 96.5(6) . . ?
W9 O10 W2 147.9(9) . . ?
W9 O10 K12 104.6(6) . . ?
W2 O10 K12 106.7(6) . . ?
W9 O10 K11 103.5(7) . 2_556 ?
W2 O10 K11 94.8(6) . 2_556 ?
K12 O10 K11 68.2(5) . 2_556 ?
W3 O11 K4 145.4(8) . 3_566 ?
W3 O11 K10 101.8(7) . 4_566 ?
K4 O11 K10 108.8(6) 3_566 4_566 ?
W3 O12 W6 151.6(10) . . ?
W3 O12 K7 106.5(6) . 4_576 ?
W6 O12 K7 100.6(6) . 4_576 ?
W3 O12 K10 96.7(6) . 4_566 ?
W6 O12 K10 95.0(6) . 4_566 ?
K7 O12 K10 82.6(6) 4_576 4_566 ?
W3 O13 W5 146.8(8) . . ?
W3 O13 K2 111.6(6) . . ?
W5 O13 K2 99.9(6) . . ?
W4 O14 K5 124.3(11) . 2_546 ?
W4 O15 Mn2 157.9(12) . . ?
W4 O15 K1 105.6(8) . . ?
Mn2 O15 K1 94.2(6) . . ?
W4 O16 W9 153.3(10) . . ?
W4 O16 K1 91.9(7) . . ?
W9 O16 K1 94.5(6) . . ?
W5 O17 W4 117.6(8) . . ?
W5 O17 K2 107.6(7) . . ?
W4 O17 K2 104.6(7) . . ?
Si1 O18 W5 126.1(8) . . ?
Si1 O18 W4 128.4(9) . . ?
W5 O18 W4 93.9(5) . . ?
Si1 O18 K1 92.1(6) . . ?
W5 O18 K1 127.6(6) . . ?
W4 O18 K1 85.0(4) . . ?
W5 O19 K6 140.9(10) . 3_566 ?
W5 O21 W6 160.5(10) . . ?
W6 O22 Mn1A 108.0(9) . . ?
W6 O23 K5 137.9(10) . 2_446 ?
W6 O23 K10 116.0(9) . 4_566 ?
K5 O23 K10 103.7(7) 2_446 4_566 ?
W7 O24 W6 115.8(9) . . ?
W7 O24 K7 108.2(8) . 4_576 ?
W6 O24 K7 106.2(7) . 4_576 ?
Si1 O25 W6 129.0(9) . . ?
Si1 O25 W7 127.6(9) . . ?
W6 O25 W7 91.3(5) . . ?
Si1 O25 Mn1A 123.5(9) . . ?
W6 O25 Mn1A 85.8(6) . . ?
W7 O25 Mn1A 86.0(6) . . ?
W7 O26 Mn1A 111.1(10) . . ?
W7 O26 K8 140.8(12) . 4_576 ?
Mn1A O26 K8 108.1(9) . 4_576 ?
W7 O27 K6 168.7(13) . 4_576 ?
W8 O28 W7 155.6(9) . . ?
W8 O29 K5 152.4(9) . . ?
W8 O30 W10 144.9(8) . . ?
W9 O31 W8 116.9(8) . . ?
W9 O31 K12 101.1(6) . . ?
W8 O31 K12 100.2(6) . . ?
Si1 O32 W9 127.6(8) . . ?
Si1 O32 W8 126.5(8) . . ?
W9 O32 W8 92.7(5) . . ?
Si1 O32 K1 92.8(6) . . ?
W9 O32 K1 88.2(4) . . ?
W8 O32 K1 125.9(6) . . ?
W9 O33 K6 144.8(9) . 4_676 ?
W9 O33 K11 106.9(8) . 2_556 ?
K6 O33 K11 88.1(6) 4_676 2_556 ?
W11 O34 K6 146.0(10) . 4_676 ?
W11 O34 K8 99.5(7) . 4_676 ?
K6 O34 K8 112.9(6) 4_676 4_676 ?
W11 O35 W9 142.0(9) . . ?
W11 O35 K1 109.7(6) . . ?
W9 O35 K1 107.3(6) . . ?
W10 O36 K5 152.4(9) . . ?
W10 O36 K10 106.2(7) . 3_566 ?
K5 O36 K10 96.0(6) . 3_566 ?
W10 O37 W15 154.3(9) . . ?
W10 O37 K10 99.0(6) . 3_566 ?
W15 O37 K10 94.9(6) . 3_566 ?
W11 O38 W10 116.7(7) . . ?
W11 O38 K2 102.2(6) . 2_556 ?
W10 O38 K2 99.1(5) . 2_556 ?
W10 O39 W18 147.1(9) . . ?
W10 O39 K2 108.2(6) . 2_556 ?
W18 O39 K2 103.5(6) . 2_556 ?
Si2 O40 W10 125.9(7) . . ?
Si2 O40 W11 127.1(8) . . ?
W10 O40 W11 92.9(5) . . ?
Si2 O40 K1 93.2(6) . . ?
W10 O40 K1 127.1(5) . . ?
W11 O40 K1 87.7(4) . . ?
W12 O41 K8 108.6(9) . 4_676 ?
W11 O42 W12 159.4(9) . . ?
W11 O42 K8 94.8(6) . 4_676 ?
W12 O42 K8 91.7(6) . 4_676 ?
W11 O42 K1 94.4(6) . . ?
W12 O42 K1 89.3(6) . . ?
K8 O42 K1 150.9(6) 4_676 . ?
W12 O43 Mn2 154.6(11) . . ?
W12 O43 K1 107.3(7) . . ?
Mn2 O43 K1 96.4(7) . . ?
W13 O44 W12 119.8(10) . . ?
W13 O44 K9 113.9(8) . 4_675 ?
W12 O44 K9 99.0(9) . 4_675 ?
W16 O45 W12 151.6(8) . . ?
W16 O45 K9 105.1(6) . 4_675 ?
W12 O45 K9 101.3(7) . 4_675 ?
Si2 O46 W12 129.1(9) . . ?
Si2 O46 W13 125.7(9) . . ?
W12 O46 W13 93.1(6) . . ?
Si2 O46 K1 93.1(7) . . ?
W12 O46 K1 85.3(5) . . ?
W13 O46 K1 127.2(6) . . ?
W13 O49 W14 160.0(10) . . ?
W17 O50 W13 144.0(10) . . ?
W17 O50 K9 108.6(8) . 4_675 ?
W13 O50 K9 104.2(7) . 4_675 ?
O32W O51 W14 94(10) . . ?
O32W O51 K12 71(10) . 4_575 ?
W14 O51 K12 164.1(11) . 4_575 ?
O32W O51 K11 100(9) . 3_566 ?
W14 O51 K11 116.7(9) . 3_566 ?
K12 O51 K11 73.7(7) 4_575 3_566 ?
W14 O52 Mn1B 113.9(9) . . ?
W15 O53 W14 116.4(8) . . ?
W15 O53 K3 106.0(6) . 3_566 ?
W14 O53 K3 106.8(7) . 3_566 ?
W17 O54 W14 145.1(9) . . ?
W17 O54 K3 109.6(7) . 3_566 ?
W14 O54 K3 103.9(7) . 3_566 ?
W17 O54 K11 95.7(7) . 3_566 ?
W14 O54 K11 94.7(6) . 3_566 ?
K3 O54 K11 88.5(5) 3_566 3_566 ?
Si2 O55 W14 127.5(9) . . ?
Si2 O55 W15 127.5(9) . . ?
W14 O55 W15 90.2(6) . . ?
Si2 O55 Mn1B 124.2(8) . . ?
W14 O55 Mn1B 87.6(5) . . ?
W15 O55 Mn1B 87.0(6) . . ?
W15 O56 Mn1B 113.2(9) . . ?
W15 O56 K8 136.8(9) . 4_576 ?
Mn1B O56 K8 109.9(7) . 4_576 ?
W15 O57 K4 140.5(8) . 4_576 ?
W15 O57 K10 106.8(7) . 3_566 ?
K4 O57 K10 111.4(5) 4_576 3_566 ?
W18 O58 W15 155.3(8) . . ?
W18 O58 K3 101.0(6) . 3_566 ?
W15 O58 K3 101.7(6) . 3_566 ?
W16 O59 K4 146.0(8) . 4_676 ?
W18 O60 W16 119.0(7) . . ?
W18 O60 K2 103.2(6) . 2_556 ?
W16 O60 K2 105.9(6) . 2_556 ?
W16 O61 W17 120.8(8) . . ?
W16 O61 K9 93.2(6) . 4_675 ?
W17 O61 K9 102.9(7) . 4_675 ?
W11 O62 W16 146.6(9) . . ?
W11 O62 K2 109.2(6) . 2_556 ?
W16 O62 K2 103.3(7) . 2_556 ?
Si2 O63 W16 123.7(8) . . ?
Si2 O63 W18 123.2(8) . . ?
W16 O63 W18 94.4(5) . . ?
Si2 O63 W17 121.1(8) . . ?
W16 O63 W17 93.3(5) . . ?
W18 O63 W17 93.1(5) . . ?
W17 O64 K7 172.3(11) . . ?
W17 O64 K11 102.8(9) . 3_566 ?
K7 O64 K11 84.7(6) . 3_566 ?
W18 O65 W17 117.8(7) . . ?
W18 O65 K3 99.0(8) . 3_566 ?
W17 O65 K3 102.8(7) . 3_566 ?
W18 O66 K3 130.4(9) . 1_565 ?
Mn2 O2W K5 100.2(9) 2_556 . ?
Mn2 O4W K5 98.1(8) 2_546 1_545 ?
Mn1A O5W Mn1B 82.0(7) . . ?
Mn1A O5W K1 105.6(8) . . ?
Mn1B O5W K1 103.2(7) . . ?
Mn1A O6W Mn1B 82.6(13) . . ?
Mn1A O6W K8 95.6(11) . 4_576 ?
Mn1B O6W K8 98.3(10) . 4_576 ?
Mn1B O7W K1 98.2(11) 3_566 3_566 ?
K4 O9W K3 89.8(6) . 2 ?
K4 O9W K4 75.1(5) . 3_565 ?
K3 O9W K4 164.9(6) 2 3_565 ?
K8 O10W K10 120.6(9) . 2 ?
K9 O11W K4 116.3(7) 4_575 4_576 ?
K4 O12W K3 82.1(9) 2_545 . ?
K7 O13W K11 99(2) . 3_566 ?
K4 O14W K4 78.6(6) 2 4_676 ?
K7 O17W K10 90.5(17) . 1_565 ?
K11 O18W K6 81.4(11) . 3_566 ?
O27W O22W K9 83(6) . . ?
O27W O22W K12 153(9) . . ?
K9 O22W K12 122(4) . . ?
K12 O25W K11 74.9(14) . 2_556 ?
K12 O25W K6 118(2) . 4_676 ?
K11 O25W K6 84.5(16) 2_556 4_676 ?
O22W O27W K9 70(6) . . ?
O8W O28W Mn1A 113(5) 2_446 2_446 ?
O8W O28W K1 159(6) 2_446 2_446 ?
Mn1A O28W K1 88(3) 2_446 2_446 ?
O51 O32W W14 58(8) . . ?
O51 O32W K12 89(10) . 4_575 ?
W14 O32W K12 147(7) . 4_575 ?
O51 O32W K11 65(8) . 3_566 ?
W14 O32W K11 98(5) . 3_566 ?
K12 O32W K11 71(3) 4_575 3_566 ?
O34W O33W O26W 93(10) 2_456 2_456 ?
O30W O34W O33W 164(10) 3_566 2_446 ?
O35 K1 O43 99.3(6) . . ?
O35 K1 O15 100.3(6) . . ?
O43 K1 O15 66.8(5) . . ?
O35 K1 O5W 94.2(5) . . ?
O43 K1 O5W 142.9(6) . . ?
O15 K1 O5W 143.8(6) . . ?
O35 K1 O7W 147.9(7) . 3_566 ?
O43 K1 O7W 89.4(7) . 3_566 ?
O15 K1 O7W 111.5(7) . 3_566 ?
O5W K1 O7W 62.6(6) . 3_566 ?
O35 K1 O16 52.9(4) . . ?
O43 K1 O16 95.9(6) . . ?
O15 K1 O16 51.8(6) . . ?
O5W K1 O16 119.6(5) . . ?
O7W K1 O16 157.2(8) 3_566 . ?
O35 K1 O32 55.9(4) . . ?
O43 K1 O32 147.9(5) . . ?
O15 K1 O32 95.6(5) . . ?
O5W K1 O32 65.8(4) . . ?
O7W K1 O32 122.6(6) 3_566 . ?
O16 K1 O32 53.7(4) . . ?
O35 K1 O18 95.9(4) . . ?
O43 K1 O18 122.9(5) . . ?
O15 K1 O18 56.4(4) . . ?
O5W K1 O18 89.5(5) . . ?
O7W K1 O18 105.2(7) 3_566 . ?
O16 K1 O18 53.6(4) . . ?
O32 K1 O18 50.7(4) . . ?
O35 K1 O28W 151.1(14) . 2_456 ?
O43 K1 O28W 109.5(15) . 2_456 ?
O15 K1 O28W 88.9(17) . 2_456 ?
O5W K1 O28W 64.3(18) . 2_456 ?
O7W K1 O28W 38.8(11) 3_566 2_456 ?
O16 K1 O28W 119.3(11) . 2_456 ?
O32 K1 O28W 96.2(12) . 2_456 ?
O18 K1 O28W 66.4(10) . 2_456 ?
O35 K1 O46 94.0(4) . . ?
O43 K1 O46 55.3(5) . . ?
O15 K1 O46 121.8(5) . . ?
O5W K1 O46 89.6(5) . . ?
O7W K1 O46 65.7(7) 3_566 . ?
O16 K1 O46 134.5(5) . . ?
O32 K1 O46 136.9(4) . . ?
O18 K1 O46 170.1(5) . . ?
O28W K1 O46 104.4(9) 2_456 . ?
O35 K1 O40 55.7(4) . . ?
O43 K1 O40 94.3(5) . . ?
O15 K1 O40 148.0(6) . . ?
O5W K1 O40 65.6(5) . . ?
O7W K1 O40 93.0(7) 3_566 . ?
O16 K1 O40 108.6(4) . . ?
O32 K1 O40 87.4(4) . . ?
O18 K1 O40 137.9(4) . . ?
O28W K1 O40 122.6(16) 2_456 . ?
O46 K1 O40 49.6(4) . . ?
O35 K1 O42 51.4(4) . . ?
O43 K1 O42 53.0(5) . . ?
O15 K1 O42 98.0(5) . . ?
O5W K1 O42 116.7(5) . . ?
O7W K1 O42 117.1(7) 3_566 . ?
O16 K1 O42 83.2(4) . . ?
O32 K1 O42 107.2(4) . . ?
O18 K1 O42 136.8(4) . . ?
O28W K1 O42 154.7(9) 2_456 . ?
O46 K1 O42 51.6(4) . . ?
O40 K1 O42 51.1(4) . . ?
O39 K2 O60 56.6(5) 2_546 2_546 ?
O39 K2 O13 178.2(5) 2_546 . ?
O60 K2 O13 124.6(5) 2_546 . ?
O39 K2 O17 120.7(5) 2_546 . ?
O60 K2 O17 177.3(6) 2_546 . ?
O13 K2 O17 58.1(5) . . ?
O39 K2 O62 64.3(5) 2_546 2_546 ?
O60 K2 O62 56.1(4) 2_546 2_546 ?
O13 K2 O62 115.1(5) . 2_546 ?
O17 K2 O62 123.2(5) . 2_546 ?
O39 K2 O8 115.1(5) 2_546 . ?
O60 K2 O8 121.5(5) 2_546 . ?
O13 K2 O8 65.6(5) . . ?
O17 K2 O8 59.2(4) . . ?
O62 K2 O8 177.6(5) 2_546 . ?
O39 K2 O38 55.4(4) 2_546 2_546 ?
O60 K2 O38 95.3(4) 2_546 2_546 ?
O13 K2 O38 122.9(4) . 2_546 ?
O17 K2 O38 82.6(4) . 2_546 ?
O62 K2 O38 52.9(4) 2_546 2_546 ?
O8 K2 O38 129.0(4) . 2_546 ?
O39 K2 O9 127.4(5) 2_546 . ?
O60 K2 O9 84.9(4) 2_546 . ?
O13 K2 O9 54.3(4) . . ?
O17 K2 O9 97.3(5) . . ?
O62 K2 O9 124.7(5) 2_546 . ?
O8 K2 O9 53.6(4) . . ?
O38 K2 O9 176.0(5) 2_546 . ?
O39 K2 W18 30.5(3) 2_546 2_546 ?
O60 K2 W18 30.4(3) 2_546 2_546 ?
O13 K2 W18 151.1(3) . 2_546 ?
O17 K2 W18 147.1(5) . 2_546 ?
O62 K2 W18 67.4(3) 2_546 2_546 ?
O8 K2 W18 110.8(4) . 2_546 ?
O38 K2 W18 82.6(3) 2_546 2_546 ?
O9 K2 W18 99.3(3) . 2_546 ?
O39 K2 W2 116.3(3) 2_546 . ?
O60 K2 W2 98.3(3) 2_546 . ?
O13 K2 W2 65.1(3) . . ?
O17 K2 W2 83.0(3) . . ?
O62 K2 W2 150.7(4) 2_546 . ?
O8 K2 W2 27.1(3) . . ?
O38 K2 W2 154.1(3) 2_546 . ?
O9 K2 W2 29.3(3) . . ?
W18 K2 W2 98.32(14) 2_546 . ?
O39 K2 W5 144.8(3) 2_546 . ?
O60 K2 W5 154.7(4) 2_546 . ?
O13 K2 W5 33.6(3) . . ?
O17 K2 W5 27.8(4) . . ?
O62 K2 W5 114.0(4) 2_546 . ?
O8 K2 W5 68.0(3) . . ?
O38 K2 W5 94.2(3) 2_546 . ?
O9 K2 W5 84.0(3) . . ?
W18 K2 W5 174.8(2) 2_546 . ?
W2 K2 W5 82.67(11) . . ?
O39 K2 W10 28.0(3) 2_546 2_546 ?
O60 K2 W10 81.0(3) 2_546 2_546 ?
O13 K2 W10 150.2(3) . 2_546 ?
O17 K2 W10 96.3(4) . 2_546 ?
O62 K2 W10 63.9(4) 2_546 2_546 ?
O8 K2 W10 116.7(4) . 2_546 ?
O38 K2 W10 30.4(3) 2_546 2_546 ?
O9 K2 W10 153.2(4) . 2_546 ?
W18 K2 W10 58.38(9) 2_546 2_546 ?
W2 K2 W10 131.6(2) . 2_546 ?
W5 K2 W10 117.23(15) . 2_546 ?
O7 K3 O66 76.8(5) 2_546 1_545 ?
O7 K3 O53 102.3(5) 2_546 3_566 ?
O66 K3 O53 174.4(6) 1_545 3_566 ?
O7 K3 O54 90.2(5) 2_546 3_566 ?
O66 K3 O54 118.7(6) 1_545 3_566 ?
O53 K3 O54 55.7(5) 3_566 3_566 ?
O7 K3 O58 152.4(5) 2_546 3_566 ?
O66 K3 O58 123.5(5) 1_545 3_566 ?
O53 K3 O58 55.5(4) 3_566 3_566 ?
O54 K3 O58 64.2(4) 3_566 3_566 ?
O7 K3 O65 118.4(6) 2_546 3_566 ?
O66 K3 O65 80.8(5) 1_545 3_566 ?
O53 K3 O65 94.9(5) 3_566 3_566 ?
O54 K3 O65 53.6(5) 3_566 3_566 ?
O58 K3 O65 55.3(5) 3_566 3_566 ?
O7 K3 O9W 75.5(5) 2_546 2_545 ?
O66 K3 O9W 80.3(5) 1_545 2_545 ?
O53 K3 O9W 105.0(5) 3_566 2_545 ?
O54 K3 O9W 153.4(6) 3_566 2_545 ?
O58 K3 O9W 123.1(5) 3_566 2_545 ?
O65 K3 O9W 153.0(5) 3_566 2_545 ?
O7 K3 O12W 140.2(7) 2_546 . ?
O66 K3 O12W 88.7(6) 1_545 . ?
O53 K3 O12W 95.3(6) 3_566 . ?
O54 K3 O12W 128.8(7) 3_566 . ?
O58 K3 O12W 64.6(6) 3_566 . ?
O65 K3 O12W 94.9(7) 3_566 . ?
O9W K3 O12W 65.5(7) 2_545 . ?
O7 K3 W18 147.6(5) 2_546 3_566 ?
O66 K3 W18 96.6(4) 1_545 3_566 ?
O53 K3 W18 81.2(3) 3_566 3_566 ?
O54 K3 W18 64.9(3) 3_566 3_566 ?
O58 K3 W18 29.0(3) 3_566 3_566 ?
O65 K3 W18 29.9(3) 3_566 3_566 ?
O9W K3 W18 135.4(4) 2_545 3_566 ?
O12W K3 W18 70.0(6) . 3_566 ?
O7 K3 W15 130.5(5) 2_546 3_566 ?
O66 K3 W15 152.6(4) 1_545 3_566 ?
O53 K3 W15 28.3(3) 3_566 3_566 ?
O54 K3 W15 66.1(3) 3_566 3_566 ?
O58 K3 W15 30.9(3) 3_566 3_566 ?
O65 K3 W15 82.6(3) 3_566 3_566 ?
O9W K3 W15 106.4(4) 2_545 3_566 ?
O12W K3 W15 71.1(5) . 3_566 ?
W18 K3 W15 59.66(8) 3_566 3_566 ?
O7 K3 W17 96.8(4) 2_546 3_566 ?
O66 K3 W17 95.4(4) 1_545 3_566 ?
O53 K3 W17 79.2(4) 3_566 3_566 ?
O54 K3 W17 26.3(4) 3_566 3_566 ?
O58 K3 W17 65.1(3) 3_566 3_566 ?
O65 K3 W17 30.1(3) 3_566 3_566 ?
O9W K3 W17 171.8(4) 2_545 3_566 ?
O12W K3 W17 121.7(6) . 3_566 ?
W18 K3 W17 51.74(9) 3_566 3_566 ?
W15 K3 W17 80.67(11) 3_566 3_566 ?
O7 K3 W14 87.6(4) 2_546 3_566 ?
O66 K3 W14 146.3(4) 1_545 3_566 ?
O53 K3 W14 28.4(4) 3_566 3_566 ?
O54 K3 W14 30.5(4) 3_566 3_566 ?
O58 K3 W14 65.2(3) 3_566 3_566 ?
O65 K3 W14 80.7(3) 3_566 3_566 ?
O9W K3 W14 124.8(4) 2_545 3_566 ?
O12W K3 W14 120.9(5) . 3_566 ?
W18 K3 W14 80.75(11) 3_566 3_566 ?
W15 K3 W14 49.80(7) 3_566 3_566 ?
W17 K3 W14 56.53(9) 3_566 3_566 ?
O9W K4 O11 141.1(6) . 3_566 ?
O9W K4 O59 138.8(6) . 4_575 ?
O11 K4 O59 79.5(6) 3_566 4_575 ?
O9W K4 O57 114.7(7) . 4_675 ?
O11 K4 O57 70.0(5) 3_566 4_675 ?
O59 K4 O57 80.2(5) 4_575 4_675 ?
O9W K4 O14W 72.2(6) . 2_545 ?
O11 K4 O14W 73.3(6) 3_566 2_545 ?
O59 K4 O14W 134.6(7) 4_575 2_545 ?
O57 K4 O14W 121.4(7) 4_675 2_545 ?
O9W K4 O12W 70.2(9) . 2 ?
O11 K4 O12W 78.9(9) 3_566 2 ?
O59 K4 O12W 143.6(7) 4_575 2 ?
O57 K4 O12W 65.0(6) 4_675 2 ?
O14W K4 O12W 64.2(8) 2_545 2 ?
O9W K4 O14W 70.5(6) . 4_575 ?
O11 K4 O14W 134.5(7) 3_566 4_575 ?
O59 K4 O14W 73.2(5) 4_575 4_575 ?
O57 K4 O14W 136.8(6) 4_675 4_575 ?
O14W K4 O14W 101.4(6) 2_545 4_575 ?
O12W K4 O14W 140.6(8) 2 4_575 ?
O9W K4 O11W 72.8(6) . 4_675 ?
O11 K4 O11W 142.3(6) 3_566 4_675 ?
O59 K4 O11W 72.3(6) 4_575 4_675 ?
O57 K4 O11W 80.9(5) 4_675 4_675 ?
O14W K4 O11W 144.2(6) 2_545 4_675 ?
O12W K4 O11W 110.3(8) 2 4_675 ?
O14W K4 O11W 59.0(7) 4_575 4_675 ?
O9W K4 O9W 104.9(5) . 3_565 ?
O11 K4 O9W 76.3(5) 3_566 3_565 ?
O59 K4 O9W 73.1(5) 4_575 3_565 ?
O57 K4 O9W 140.1(5) 4_675 3_565 ?
O14W K4 O9W 65.6(7) 2_545 3_565 ?
O12W K4 O9W 128.5(6) 2 3_565 ?
O14W K4 O9W 61.4(6) 4_575 3_565 ?
O11W K4 O9W 117.0(6) 4_675 3_565 ?
O9W K4 K4 59.7(5) . 3_565 ?
O11 K4 K4 111.1(4) 3_566 3_565 ?
O59 K4 K4 107.0(5) 4_575 3_565 ?
O57 K4 K4 172.7(5) 4_675 3_565 ?
O14W K4 K4 53.7(6) 2_545 3_565 ?
O12W K4 K4 107.9(6) 2 3_565 ?
O14W K4 K4 47.7(5) 4_575 3_565 ?
O11W K4 K4 100.9(5) 4_675 3_565 ?
O9W K4 K4 45.2(3) 3_565 3_565 ?
O9W K4 K3 47.8(5) . 2 ?
O11 K4 K3 123.2(5) 3_566 2 ?
O59 K4 K3 125.7(4) 4_575 2 ?
O57 K4 K3 67.1(4) 4_675 2 ?
O14W K4 K3 99.6(6) 2_545 2 ?
O12W K4 K3 50.1(7) 2 2 ?
O14W K4 K3 102.2(5) 4_575 2 ?
O11W K4 K3 61.1(5) 4_675 2 ?
O9W K4 K3 152.7(3) 3_565 2 ?
K4 K4 K3 107.5(2) 3_565 2 ?
O9W K4 K10 127.9(6) . 2 ?
O11 K4 K10 37.3(4) 3_566 2 ?
O59 K4 K10 87.1(4) 4_575 2 ?
O57 K4 K10 34.9(3) 4_675 2 ?
O14W K4 K10 92.4(6) 2_545 2 ?
O12W K4 K10 58.5(8) 2 2 ?
O14W K4 K10 160.3(5) 4_575 2 ?
O11W K4 K10 115.5(5) 4_675 2 ?
O9W K4 K10 113.4(4) 3_565 2 ?
K4 K4 K10 143.6(3) 3_565 2 ?
K3 K4 K10 89.1(2) 2 2 ?
O23 K5 O36 81.8(6) 2_456 . ?
O23 K5 O29 114.6(8) 2_456 . ?
O36 K5 O29 68.5(5) . . ?
O23 K5 O14 81.9(8) 2_456 2_556 ?
O36 K5 O14 74.0(6) . 2_556 ?
O29 K5 O14 135.4(6) . 2_556 ?
O23 K5 O23W 78(3) 2_456 . ?
O36 K5 O23W 138(2) . . ?
O29 K5 O23W 87(2) . . ?
O14 K5 O23W 137(2) 2_556 . ?
O23 K5 O2W 153.8(7) 2_456 . ?
O36 K5 O2W 122.4(7) . . ?
O29 K5 O2W 86.0(7) . . ?
O14 K5 O2W 94.7(7) 2_556 . ?
O23W K5 O2W 88(2) . . ?
O23 K5 O4W 88.9(7) 2_456 1_565 ?
O36 K5 O4W 152.7(7) . 1_565 ?
O29 K5 O4W 138.1(7) . 1_565 ?
O14 K5 O4W 79.3(7) 2_556 1_565 ?
O23W K5 O4W 63.6(19) . 1_565 ?
O2W K5 O4W 65.0(7) . 1_565 ?
O23 K5 Mn2 121.1(5) 2_456 2_556 ?
O36 K5 Mn2 138.4(5) . 2_556 ?
O29 K5 Mn2 119.5(4) . 2_556 ?
O14 K5 Mn2 75.7(4) 2_556 2_556 ?
O23W K5 Mn2 84(2) . 2_556 ?
O2W K5 Mn2 34.3(5) . 2_556 ?
O4W K5 Mn2 34.0(4) 1_565 2_556 ?
O23 K5 W4 100.5(6) 2_456 2_556 ?
O36 K5 W4 85.3(4) . 2_556 ?
O29 K5 W4 131.3(5) . 2_556 ?
O14 K5 W4 20.5(5) 2_556 2_556 ?
O23W K5 W4 134.7(19) . 2_556 ?
O2W K5 W4 74.2(5) . 2_556 ?
O4W K5 W4 71.1(5) 1_565 2_556 ?
Mn2 K5 W4 58.25(12) 2_556 2_556 ?
O23 K5 W6 16.9(4) 2_456 2_456 ?
O36 K5 W6 98.7(4) . 2_456 ?
O29 K5 W6 120.9(5) . 2_456 ?
O14 K5 W6 87.3(5) 2_556 2_456 ?
O23W K5 W6 64(3) . 2_456 ?
O2W K5 W6 137.8(5) . 2_456 ?
O4W K5 W6 74.1(5) 1_565 2_456 ?
Mn2 K5 W6 107.62(16) 2_556 2_456 ?
W4 K5 W6 102.60(14) 2_556 2_456 ?
O23 K5 K10 39.8(5) 2_456 3_566 ?
O36 K5 K10 44.2(4) . 3_566 ?
O29 K5 K10 84.7(5) . 3_566 ?
O14 K5 K10 84.9(6) 2_556 3_566 ?
O23W K5 K10 102(2) . 3_566 ?
O2W K5 K10 166.2(6) . 3_566 ?
O4W K5 K10 128.2(6) 1_565 3_566 ?
Mn2 K5 K10 155.6(3) 2_556 3_566 ?
W4 K5 K10 104.7(3) 2_556 3_566 ?
W6 K5 K10 56.06(15) 2_456 3_566 ?
O19 K6 O33 132.5(7) 3_566 4_575 ?
O19 K6 O27 117.4(8) 3_566 4_675 ?
O33 K6 O27 81.9(7) 4_575 4_675 ?
O19 K6 O19W 78.7(11) 3_566 3_566 ?
O33 K6 O19W 138(2) 4_575 3_566 ?
O27 K6 O19W 110(2) 4_675 3_566 ?
O19 K6 O34 73.8(6) 3_566 4_575 ?
O33 K6 O34 64.1(5) 4_575 4_575 ?
O27 K6 O34 86.6(7) 4_675 4_575 ?
O19W K6 O34 152.2(10) 3_566 4_575 ?
O19 K6 O25W 114.2(12) 3_566 4_575 ?
O33 K6 O25W 78.6(11) 4_575 4_575 ?
O27 K6 O25W 124.2(12) 4_675 4_575 ?
O19W K6 O25W 61(3) 3_566 4_575 ?
O34 K6 O25W 127.8(11) 4_575 4_575 ?
O19 K6 O15W 68.3(7) 3_566 4_575 ?
O33 K6 O15W 80.4(6) 4_575 4_575 ?
O27 K6 O15W 159.0(7) 4_675 4_575 ?
O19W K6 O15W 91(2) 3_566 4_575 ?
O34 K6 O15W 75.6(6) 4_575 4_575 ?
O25W K6 O15W 62.8(12) 4_575 4_575 ?
O19 K6 O18W 138.5(10) 3_566 3_566 ?
O33 K6 O18W 89.0(9) 4_575 3_566 ?
O27 K6 O18W 60.4(8) 4_675 3_566 ?
O19W K6 O18W 66.0(13) 3_566 3_566 ?
O34 K6 O18W 140.7(9) 4_575 3_566 ?
O25W K6 O18W 67.4(13) 4_575 3_566 ?
O15W K6 O18W 130.2(8) 4_575 3_566 ?
O19 K6 W5 15.2(5) 3_566 3_566 ?
O33 K6 W5 136.0(5) 4_575 3_566 ?
O27 K6 W5 129.3(6) 4_675 3_566 ?
O19W K6 W5 66.8(9) 3_566 3_566 ?
O34 K6 W5 85.4(4) 4_575 3_566 ?
O25W K6 W5 99.5(10) 4_575 3_566 ?
O15W K6 W5 61.0(4) 4_575 3_566 ?
O18W K6 W5 131.3(9) 3_566 3_566 ?
O19 K6 K11 158.9(6) 3_566 3_566 ?
O33 K6 K11 50.8(4) 4_575 3_566 ?
O27 K6 K11 83.1(6) 4_675 3_566 ?
O19W K6 K11 89.9(16) 3_566 3_566 ?
O34 K6 K11 114.9(5) 4_575 3_566 ?
O25W K6 K11 44.9(11) 4_575 3_566 ?
O15W K6 K11 94.4(6) 4_575 3_566 ?
O18W K6 K11 45.6(8) 3_566 3_566 ?
W5 K6 K11 144.3(4) 3_566 3_566 ?
O19 K6 K12 119.1(6) 3_566 4_575 ?
O33 K6 K12 53.4(5) 4_575 4_575 ?
O27 K6 K12 122.7(5) 4_675 4_575 ?
O19W K6 K12 89(3) 3_566 4_575 ?
O34 K6 K12 100.7(4) 4_575 4_575 ?
O25W K6 K12 28.3(10) 4_575 4_575 ?
O15W K6 K12 52.2(5) 4_575 4_575 ?
O18W K6 K12 82.6(8) 3_566 4_575 ?
W5 K6 K12 108.0(2) 3_566 4_575 ?
K11 K6 K12 42.2(3) 3_566 4_575 ?
O13W K7 O64 93.1(17) . . ?
O13W K7 O17W 67(2) . . ?
O64 K7 O17W 98.9(9) . . ?
O13W K7 O24 71.5(14) . 4_675 ?
O64 K7 O24 148.5(7) . 4_675 ?
O17W K7 O24 100.1(11) . 4_675 ?
O13W K7 O12 122.2(17) . 4_675 ?
O64 K7 O12 144.7(7) . 4_675 ?
O17W K7 O12 94.4(12) . 4_675 ?
O24 K7 O12 57.8(5) 4_675 4_675 ?
O13W K7 O4 164.4(10) . 4_675 ?
O64 K7 O4 90.5(6) . 4_675 ?
O17W K7 O4 126.9(18) . 4_675 ?
O24 K7 O4 97.9(5) 4_675 4_675 ?
O12 K7 O4 55.9(5) 4_675 4_675 ?
O13W K7 O3 108.6(10) . 4_675 ?
O64 K7 O3 107.0(6) . 4_675 ?
O17W K7 O3 154.0(8) . 4_675 ?
O24 K7 O3 56.0(5) 4_675 4_675 ?
O12 K7 O3 65.3(5) 4_675 4_675 ?
O4 K7 O3 55.9(5) 4_675 4_675 ?
O13W K7 W3 148.8(16) . 4_675 ?
O64 K7 W3 118.0(5) . 4_675 ?
O17W K7 W3 102.9(16) . 4_675 ?
O24 K7 W3 81.8(4) 4_675 4_675 ?
O12 K7 W3 26.7(3) 4_675 4_675 ?
O4 K7 W3 32.3(3) 4_675 4_675 ?
O3 K7 W3 66.7(4) 4_675 4_675 ?
O13W K7 W1 133.9(9) . 4_675 ?
O64 K7 W1 91.4(5) . 4_675 ?
O17W K7 W1 156.1(16) . 4_675 ?
O24 K7 W1 81.2(4) 4_675 4_675 ?
O12 K7 W1 65.8(4) 4_675 4_675 ?
O4 K7 W1 30.8(3) 4_675 4_675 ?
O3 K7 W1 28.0(3) 4_675 4_675 ?
W3 K7 W1 53.46(12) 4_675 4_675 ?
O13W K7 W6 90.2(16) . 4_675 ?
O64 K7 W6 173.5(6) . 4_675 ?
O17W K7 W6 87.6(8) . 4_675 ?
O24 K7 W6 28.9(4) 4_675 4_675 ?
O12 K7 W6 32.6(3) 4_675 4_675 ?
O4 K7 W6 84.8(4) 4_675 4_675 ?
O3 K7 W6 66.6(3) 4_675 4_675 ?
W3 K7 W6 59.13(12) 4_675 4_675 ?
W1 K7 W6 82.29(16) 4_675 4_675 ?
O13W K7 W7 81.5(10) . 4_675 ?
O64 K7 W7 125.0(5) . 4_675 ?
O17W K7 W7 127.4(11) . 4_675 ?
O24 K7 W7 27.9(4) 4_675 4_675 ?
O12 K7 W7 67.2(3) 4_675 4_675 ?
O4 K7 W7 84.0(4) 4_675 4_675 ?
O3 K7 W7 31.3(3) 4_675 4_675 ?
W3 K7 W7 82.33(16) 4_675 4_675 ?
W1 K7 W7 59.04(14) 4_675 4_675 ?
W6 K7 W7 49.97(10) 4_675 4_675 ?
O13W K7 K11 42.0(16) . 3_566 ?
O64 K7 K11 53.0(5) . 3_566 ?
O17W K7 K11 88.2(15) . 3_566 ?
O24 K7 K11 102.7(5) 4_675 3_566 ?
O12 K7 K11 160.5(5) 4_675 3_566 ?
O4 K7 K11 135.1(5) 4_675 3_566 ?
O3 K7 K11 105.7(5) 4_675 3_566 ?
W3 K7 K11 167.3(3) 4_675 3_566 ?
W1 K7 K11 115.0(3) 4_675 3_566 ?
W6 K7 K11 128.6(3) 4_675 3_566 ?
W7 K7 K11 96.0(3) 4_675 3_566 ?
O26 K8 O41 110.0(7) 4_675 4_575 ?
O26 K8 O10W 108.6(7) 4_675 . ?
O41 K8 O10W 141.3(7) 4_575 . ?
O26 K8 O56 82.8(6) 4_675 4_675 ?
O41 K8 O56 101.9(6) 4_575 4_675 ?
O10W K8 O56 86.3(7) . 4_675 ?
O26 K8 O34 98.5(6) 4_675 4_575 ?
O41 K8 O34 107.5(6) 4_575 4_575 ?
O10W K8 O34 62.8(6) . 4_575 ?
O56 K8 O34 148.0(7) 4_675 4_575 ?
O26 K8 O42 120.6(7) 4_675 4_575 ?
O41 K8 O42 55.2(5) 4_575 4_575 ?
O10W K8 O42 101.1(6) . 4_575 ?
O56 K8 O42 150.4(6) 4_675 4_575 ?
O34 K8 O42 52.8(4) 4_575 4_575 ?
O26 K8 O6W 60.6(7) 4_675 4_675 ?
O41 K8 O6W 63.8(8) 4_575 4_675 ?
O10W K8 O6W 143.5(8) . 4_675 ?
O56 K8 O6W 58.8(6) 4_675 4_675 ?
O34 K8 O6W 148.1(7) 4_575 4_675 ?
O42 K8 O6W 114.4(7) 4_575 4_675 ?
O26 K8 O16W 61.7(6) 4_675 3_566 ?
O41 K8 O16W 70.3(7) 4_575 3_566 ?
O10W K8 O16W 127.6(7) . 3_566 ?
O56 K8 O16W 136.0(7) 4_675 3_566 ?
O34 K8 O16W 68.0(6) 4_575 3_566 ?
O42 K8 O16W 59.3(5) 4_575 3_566 ?
O6W K8 O16W 80.4(7) 4_675 3_566 ?
O26 K8 W12 124.0(6) 4_675 4_575 ?
O41 K8 W12 25.7(5) 4_575 4_575 ?
O10W K8 W12 121.0(6) . 4_575 ?
O56 K8 W12 122.3(5) 4_675 4_575 ?
O34 K8 W12 83.5(4) 4_575 4_575 ?
O42 K8 W12 30.7(3) 4_575 4_575 ?
O6W K8 W12 89.1(6) 4_675 4_575 ?
O16W K8 W12 68.0(5) 3_566 4_575 ?
O26 K8 W11 118.0(6) 4_675 4_575 ?
O41 K8 W11 84.1(5) 4_575 4_575 ?
O10W K8 W11 74.9(5) . 4_575 ?
O56 K8 W11 155.4(5) 4_675 4_575 ?
O34 K8 W11 25.9(3) 4_575 4_575 ?
O42 K8 W11 29.2(3) 4_575 4_575 ?
O6W K8 W11 141.6(7) 4_675 4_575 ?
O16W K8 W11 68.6(4) 3_566 4_575 ?
W12 K8 W11 58.88(15) 4_575 4_575 ?
O26 K8 Mn1A 31.2(5) 4_675 4_675 ?
O41 K8 Mn1A 88.9(5) 4_575 4_675 ?
O10W K8 Mn1A 127.5(6) . 4_675 ?
O56 K8 Mn1A 63.9(4) 4_675 4_675 ?
O34 K8 Mn1A 128.0(5) 4_575 4_675 ?
O42 K8 Mn1A 126.4(5) 4_575 4_675 ?
O6W K8 Mn1A 29.9(6) 4_675 4_675 ?
O16W K8 Mn1A 72.5(5) 3_566 4_675 ?
W12 K8 Mn1A 111.4(4) 4_575 4_675 ?
W11 K8 Mn1A 140.6(4) 4_575 4_675 ?
O26 K8 Mn1B 66.0(5) 4_675 4_675 ?
O41 K8 Mn1B 85.9(5) 4_575 4_675 ?
O10W K8 Mn1B 113.3(6) . 4_675 ?
O56 K8 Mn1B 28.7(4) 4_675 4_675 ?
O34 K8 Mn1B 162.7(4) 4_575 4_675 ?
O42 K8 Mn1B 140.9(4) 4_575 4_675 ?
O6W K8 Mn1B 30.6(5) 4_675 4_675 ?
O16W K8 Mn1B 108.1(5) 3_566 4_675 ?
W12 K8 Mn1B 111.2(3) 4_575 4_675 ?
W11 K8 Mn1B 170.0(3) 4_575 4_675 ?
Mn1A K8 Mn1B 39.1(2) 4_675 4_675 ?
O22W K9 O1 83(3) . . ?
O22W K9 O27W 27(3) . . ?
O1 K9 O27W 109(2) . . ?
O22W K9 O45 122(3) . 4_576 ?
O1 K9 O45 151.9(7) . 4_576 ?
O27W K9 O45 98(2) . 4_576 ?
O22W K9 O50 157(2) . 4_576 ?
O1 K9 O50 95.2(6) . 4_576 ?
O27W K9 O50 141.3(12) . 4_576 ?
O45 K9 O50 66.2(5) 4_576 4_576 ?
O22W K9 O44 110(3) . 4_576 ?
O1 K9 O44 127.1(7) . 4_576 ?
O27W K9 O44 88.4(13) . 4_576 ?
O45 K9 O44 59.1(5) 4_576 4_576 ?
O50 K9 O44 52.9(6) 4_576 4_576 ?
O22W K9 O61 151(2) . 4_576 ?
O1 K9 O61 96.3(6) . 4_576 ?
O27W K9 O61 147(3) . 4_576 ?
O45 K9 O61 55.7(5) 4_576 4_576 ?
O50 K9 O61 52.8(5) 4_576 4_576 ?
O44 K9 O61 93.6(6) 4_576 4_576 ?
O22W K9 O11W 65(3) . 4_676 ?
O1 K9 O11W 74.7(6) . 4_676 ?
O27W K9 O11W 79.6(13) . 4_676 ?
O45 K9 O11W 104.1(6) 4_576 4_676 ?
O50 K9 O11W 137.3(7) 4_576 4_676 ?
O44 K9 O11W 157.9(7) 4_576 4_676 ?
O61 K9 O11W 86.6(6) 4_576 4_676 ?
O22W K9 W16 132(2) . 4_576 ?
O1 K9 W16 126.1(5) . 4_576 ?
O27W K9 W16 116(3) . 4_576 ?
O45 K9 W16 28.3(4) 4_576 4_576 ?
O50 K9 W16 66.8(4) 4_576 4_576 ?
O44 K9 W16 83.0(4) 4_576 4_576 ?
O61 K9 W16 31.7(3) 4_576 4_576 ?
O11W K9 W16 85.7(5) 4_676 4_576 ?
O22W K9 W12 107(3) . 4_576 ?
O1 K9 W12 157.7(6) . 4_576 ?
O27W K9 W12 80.4(17) . 4_576 ?
O45 K9 W12 33.5(4) 4_576 4_576 ?
O50 K9 W12 67.5(4) 4_576 4_576 ?
O44 K9 W12 31.0(4) 4_576 4_576 ?
O61 K9 W12 84.4(3) 4_576 4_576 ?
O11W K9 W12 127.5(5) 4_676 4_576 ?
W16 K9 W12 61.48(12) 4_576 4_576 ?
O22W K9 W17 172(3) . 4_576 ?
O1 K9 W17 88.8(5) . 4_576 ?
O27W K9 W17 161.5(18) . 4_576 ?
O45 K9 W17 65.1(4) 4_576 4_576 ?
O50 K9 W17 26.0(3) 4_576 4_576 ?
O44 K9 W17 76.1(5) 4_576 4_576 ?
O61 K9 W17 28.8(3) 4_576 4_576 ?
O11W K9 W17 111.4(5) 4_676 4_576 ?
W16 K9 W17 52.47(13) 4_576 4_576 ?
W12 K9 W17 81.11(17) 4_576 4_576 ?
O22W K9 W13 128(3) . 4_576 ?
O1 K9 W13 108.7(5) . 4_576 ?
O27W K9 W13 110.8(12) . 4_576 ?
O45 K9 W13 66.5(4) 4_576 4_576 ?
O50 K9 W13 30.8(3) 4_576 4_576 ?
O44 K9 W13 24.2(5) 4_576 4_576 ?
O61 K9 W13 79.9(4) 4_576 4_576 ?
O11W K9 W13 166.4(5) 4_676 4_576 ?
W16 K9 W13 81.75(17) 4_576 4_576 ?
W12 K9 W13 49.36(11) 4_576 4_576 ?
W17 K9 W13 56.24(14) 4_576 4_576 ?
O23 K10 O17W 77.1(13) 4_665 1_545 ?
O23 K10 O57 173.1(9) 4_665 3_566 ?
O17W K10 O57 98.8(14) 1_545 3_566 ?
O23 K10 O36 74.2(5) 4_665 3_566 ?
O17W K10 O36 66.5(10) 1_545 3_566 ?
O57 K10 O36 109.5(5) 3_566 3_566 ?
O23 K10 O11 109.9(6) 4_665 4_665 ?
O17W K10 O11 105.4(12) 1_545 4_665 ?
O57 K10 O11 65.6(5) 3_566 4_665 ?
O36 K10 O11 170.4(9) 3_566 4_665 ?
O23 K10 O37 127.7(6) 4_665 3_566 ?
O17W K10 O37 88.2(9) 1_545 3_566 ?
O57 K10 O37 57.1(4) 3_566 3_566 ?
O36 K10 O37 54.0(4) 3_566 3_566 ?
O11 K10 O37 122.5(5) 4_665 3_566 ?
O23 K10 O12 55.9(5) 4_665 4_665 ?
O17W K10 O12 88.3(9) 1_545 4_665 ?
O57 K10 O12 118.8(5) 3_566 4_665 ?
O36 K10 O12 128.3(6) 3_566 4_665 ?
O11 K10 O12 54.2(4) 4_665 4_665 ?
O37 K10 O12 174.1(8) 3_566 4_665 ?
O23 K10 O21W 68.4(16) 4_665 . ?
O17W K10 O21W 135.6(19) 1_545 . ?
O57 K10 O21W 117.8(16) 3_566 . ?
O36 K10 O21W 77.5(15) 3_566 . ?
O11 K10 O21W 112.0(16) 4_665 . ?
O37 K10 O21W 91.3(15) 3_566 . ?
O12 K10 O21W 94.6(15) 4_665 . ?
O23 K10 O10W 116.6(9) 4_665 2_545 ?
O17W K10 O10W 160.4(14) 1_545 2_545 ?
O57 K10 O10W 66.0(6) 3_566 2_545 ?
O36 K10 O10W 128.8(8) 3_566 2_545 ?
O11 K10 O10W 57.9(6) 4_665 2_545 ?
O37 K10 O10W 92.9(7) 3_566 2_545 ?
O12 K10 O10W 88.8(7) 4_665 2_545 ?
O21W K10 O10W 64.0(16) . 2_545 ?
O23 K10 W15 158.4(5) 4_665 3_566 ?
O17W K10 W15 94.6(11) 1_545 3_566 ?
O57 K10 W15 26.0(3) 3_566 3_566 ?
O36 K10 W15 84.2(4) 3_566 3_566 ?
O11 K10 W15 91.5(4) 4_665 3_566 ?
O37 K10 W15 31.1(3) 3_566 3_566 ?
O12 K10 W15 144.8(4) 4_665 3_566 ?
O21W K10 W15 107.2(15) . 3_566 ?
O10W K10 W15 76.9(5) 2_545 3_566 ?
O23 K10 W3 83.0(4) 4_665 4_665 ?
O17W K10 W3 102.3(9) 1_545 4_665 ?
O57 K10 W3 92.5(4) 3_566 4_665 ?
O36 K10 W3 156.3(5) 3_566 4_665 ?
O11 K10 W3 26.9(3) 4_665 4_665 ?
O37 K10 W3 149.3(4) 3_566 4_665 ?
O12 K10 W3 28.0(3) 4_665 4_665 ?
O21W K10 W3 100.5(15) . 4_665 ?
O10W K10 W3 67.8(5) 2_545 4_665 ?
W15 K10 W3 118.4(3) 3_566 4_665 ?
O23 K10 W10 99.6(5) 4_665 3_566 ?
O17W K10 W10 72.8(8) 1_545 3_566 ?
O57 K10 W10 84.3(4) 3_566 3_566 ?
O36 K10 W10 25.4(3) 3_566 3_566 ?
O11 K10 W10 149.4(4) 4_665 3_566 ?
O37 K10 W10 28.9(3) 3_566 3_566 ?
O12 K10 W10 152.6(5) 4_665 3_566 ?
O21W K10 W10 85.9(14) . 3_566 ?
O10W K10 W10 115.6(6) 2_545 3_566 ?
W15 K10 W10 58.81(14) 3_566 3_566 ?
W3 K10 W10 173.6(6) 4_665 3_566 ?
O13W K11 O25W 131.3(16) 3_566 2_546 ?
O13W K11 O18W 83.7(13) 3_566 . ?
O25W K11 O18W 75.8(13) 2_546 . ?
O13W K11 O7 79.3(10) 3_566 2_546 ?
O25W K11 O7 131.7(13) 2_546 2_546 ?
O18W K11 O7 152.1(10) . 2_546 ?
O13W K11 O51 157.0(11) 3_566 3_566 ?
O25W K11 O51 66.2(13) 2_546 3_566 ?
O18W K11 O51 118.0(10) . 3_566 ?
O7 K11 O51 77.7(7) 2_546 3_566 ?
O13W K11 O10 74.6(10) 3_566 2_546 ?
O25W K11 O10 92.6(12) 2_546 2_546 ?
O18W K11 O10 138.7(9) . 2_546 ?
O7 K11 O10 56.3(5) 2_546 2_546 ?
O51 K11 O10 91.4(7) 3_566 2_546 ?
O13W K11 O33 59.3(10) 3_566 2_546 ?
O25W K11 O33 75.7(13) 2_546 2_546 ?
O18W K11 O33 87.0(9) . 2_546 ?
O7 K11 O33 102.8(6) 2_546 2_546 ?
O51 K11 O33 125.2(7) 3_566 2_546 ?
O10 K11 O33 51.7(5) 2_546 2_546 ?
O13W K11 O64 80.1(11) 3_566 3_566 ?
O25W K11 O64 122.9(13) 2_546 3_566 ?
O18W K11 O64 60.1(8) . 3_566 ?
O7 K11 O64 95.0(6) 2_546 3_566 ?
O51 K11 O64 103.1(7) 3_566 3_566 ?
O10 K11 O64 144.5(7) 2_546 3_566 ?
O33 K11 O64 130.8(8) 2_546 3_566 ?
O13W K11 O32W 169(3) 3_566 3_566 ?
O25W K11 O32W 51(3) 2_546 3_566 ?
O18W K11 O32W 107(3) . 3_566 ?
O7 K11 O32W 92(2) 2_546 3_566 ?
O51 K11 O32W 16(2) 3_566 3_566 ?
O10 K11 O32W 95(3) 2_546 3_566 ?
O33 K11 O32W 116(3) 2_546 3_566 ?
O64 K11 O32W 108(3) 3_566 3_566 ?
O13W K11 O54 125.1(11) 3_566 3_566 ?
O25W K11 O54 99.9(14) 2_546 3_566 ?
O18W K11 O54 92.9(9) . 3_566 ?
O7 K11 O54 79.3(5) 2_546 3_566 ?
O51 K11 O54 51.1(6) 3_566 3_566 ?
O10 K11 O54 128.4(7) 2_546 3_566 ?
O33 K11 O54 175.6(8) 2_546 3_566 ?
O64 K11 O54 52.3(5) 3_566 3_566 ?
O32W K11 O54 59(3) 3_566 3_566 ?
O13W K11 K12 125.9(11) 3_566 2_546 ?
O25W K11 K12 50.5(11) 2_546 2_546 ?
O18W K11 K12 126.1(8) . 2_546 ?
O7 K11 K12 81.8(6) 2_546 2_546 ?
O51 K11 K12 49.0(5) 3_566 2_546 ?
O10 K11 K12 52.9(4) 2_546 2_546 ?
O33 K11 K12 76.6(5) 2_546 2_546 ?
O64 K11 K12 152.0(7) 3_566 2_546 ?
O32W K11 K12 45(3) 3_566 2_546 ?
O54 K11 K12 100.0(6) 3_566 2_546 ?
O13W K11 W2 75.8(9) 3_566 2_546 ?
O25W K11 W2 115.2(12) 2_546 2_546 ?
O18W K11 W2 159.1(10) . 2_546 ?
O7 K11 W2 25.7(3) 2_546 2_546 ?
O51 K11 W2 82.9(6) 3_566 2_546 ?
O10 K11 W2 30.6(3) 2_546 2_546 ?
O33 K11 W2 79.3(4) 2_546 2_546 ?
O64 K11 W2 118.7(5) 3_566 2_546 ?
O32W K11 W2 93(2) 3_566 2_546 ?
O54 K11 W2 102.0(5) 3_566 2_546 ?
K12 K11 W2 66.0(3) 2_546 2_546 ?
O32W K12 O51 20(3) 4_676 4_676 ?
O32W K12 O25W 61(3) 4_676 . ?
O51 K12 O25W 72.9(14) 4_676 . ?
O32W K12 O2 154(3) 4_676 . ?
O51 K12 O2 138.2(7) 4_676 . ?
O25W K12 O2 145.7(14) . . ?
O32W K12 O5 103(3) 4_676 . ?
O51 K12 O5 84.1(6) 4_676 . ?
O25W K12 O5 140.9(14) . . ?
O2 K12 O5 55.5(5) . . ?
O32W K12 O10 119(3) 4_676 . ?
O51 K12 O10 103.0(7) 4_676 . ?
O25W K12 O10 100.8(14) . . ?
O2 K12 O10 63.5(5) . . ?
O5 K12 O10 53.6(4) . . ?
O32W K12 O31 149(3) 4_676 . ?
O51 K12 O31 149.6(8) 4_676 . ?
O25W K12 O31 90.2(14) . . ?
O2 K12 O31 55.6(5) . . ?
O5 K12 O31 94.7(5) . . ?
O10 K12 O31 54.6(4) . . ?
O32W K12 O22W 60(3) 4_676 . ?
O51 K12 O22W 59.9(18) 4_676 . ?
O25W K12 O22W 114(2) . . ?
O2 K12 O22W 97.7(19) . . ?
O5 K12 O22W 78.0(19) . . ?
O10 K12 O22W 130.9(19) . . ?
O31 K12 O22W 149.5(19) . . ?
O32W K12 K11 65(3) 4_676 2_556 ?
O51 K12 K11 57.4(6) 4_676 2_556 ?
O25W K12 K11 54.7(13) . 2_556 ?
O2 K12 K11 122.2(6) . 2_556 ?
O5 K12 K11 86.4(5) . 2_556 ?
O10 K12 K11 58.9(5) . 2_556 ?
O31 K12 K11 92.2(6) . 2_556 ?
O22W K12 K11 116.4(18) . 2_556 ?
O32W K12 W1 125(3) 4_676 . ?
O51 K12 W1 109.5(6) 4_676 . ?
O25W K12 W1 165.9(14) . . ?
O2 K12 W1 28.8(3) . . ?
O5 K12 W1 30.6(3) . . ?
O10 K12 W1 65.1(4) . . ?
O31 K12 W1 81.3(4) . . ?
O22W K12 W1 77.6(19) . . ?
K11 K12 W1 114.1(4) 2_556 . ?
O32W K12 W8 176(3) 4_676 . ?
O51 K12 W8 164.7(6) 4_676 . ?
O25W K12 W8 117.2(13) . . ?
O2 K12 W8 29.2(3) . . ?
O5 K12 W8 81.1(4) . . ?
O10 K12 W8 64.8(3) . . ?
O31 K12 W8 29.8(3) . . ?
O22W K12 W8 120.0(18) . . ?
K11 K12 W8 117.5(5) 2_556 . ?
W1 K12 W8 57.87(15) . . ?
O32W K12 W9 131(3) 4_676 . ?
O51 K12 W9 122.5(7) 4_676 . ?
O25W K12 W9 87.2(14) . . ?
O2 K12 W9 64.6(4) . . ?
O5 K12 W9 78.9(4) . . ?
O10 K12 W9 28.2(3) . . ?
O31 K12 W9 29.2(3) . . ?
O22W K12 W9 156.4(19) . . ?
K11 K12 W9 66.9(4) 2_556 . ?
W1 K12 W9 79.9(2) . . ?
W8 K12 W9 50.59(14) . . ?

loop_
_geom_bond_atom_site_label_1
_geom_bond_atom_site_label_2
_geom_bond_distance
_geom_bond_site_symmetry_2
_geom_bond_publ_flag
W1 O1 1.691(16) . ?
W1 O3 1.815(16) . ?
W1 O2 1.896(16) . ?
W1 O4 1.963(16) . ?
W1 O5 1.964(16) . ?
W1 O6 2.291(16) . ?
W1 K7 3.782(9) 4_576 ?
W1 K12 3.797(12) . ?
W2 O7 1.730(17) . ?
W2 O8 1.802(14) . ?
W2 O9 1.884(15) . ?
W2 O10 1.947(14) . ?
W2 O5 1.978(14) . ?
W2 O6 2.351(16) . ?
W2 K2 3.808(6) . ?
W2 K11 3.816(15) 2_556 ?
W2 K12 3.939(13) . ?
W3 O11 1.731(15) . ?
W3 O12 1.767(15) . ?
W3 O13 1.769(14) . ?
W3 O9 2.022(16) . ?
W3 O4 2.033(17) . ?
W3 O6 2.288(18) . ?
W3 K10 3.741(10) 4_566 ?
W3 K7 3.771(9) 4_576 ?
W3 K2 3.832(7) . ?
W4 O14 1.70(2) . ?
W4 O15 1.752(18) . ?
W4 O16 1.885(18) . ?
W4 O17 1.982(18) . ?
W4 O8 2.125(14) . ?
W4 O18 2.257(15) . ?
W4 K1 3.699(6) . ?
W4 K2 3.828(6) . ?
W4 K5 4.018(7) 2_546 ?
W5 O19 1.67(2) . ?
W5 O20 1.737(19) . ?
W5 O21 1.857(19) . ?
W5 O17 1.87(2) . ?
W5 O13 2.145(13) . ?
W5 O18 2.250(14) . ?
W5 K2 3.816(6) . ?
W5 K6 4.036(7) 3_566 ?
W6 O22 1.738(19) . ?
W6 O23 1.773(18) . ?
W6 O21 1.928(19) . ?
W6 O24 1.95(2) . ?
W6 O12 2.119(13) . ?
W6 O25 2.269(16) . ?
W6 Mn1A 3.163(12) . ?
W6 K7 3.866(7) 4_576 ?
W6 K10 3.903(9) 4_566 ?
W6 K5 4.075(7) 2_446 ?
W7 O27 1.70(2) . ?
W7 O26 1.725(19) . ?
W7 O24 1.924(19) . ?
W7 O28 1.941(16) . ?
W7 O3 2.058(15) . ?
W7 O25 2.318(15) . ?
W7 Mn1A 3.201(12) . ?
W7 K7 3.898(9) 4_576 ?
W8 O29 1.685(19) . ?
W8 O28 1.850(16) . ?
W8 O30 1.909(14) . ?
W8 O31 1.940(16) . ?
W8 O2 1.941(14) . ?
W8 O32 2.282(14) . ?
W8 K12 3.837(9) . ?
W9 O33 1.743(16) . ?
W9 O10 1.877(13) . ?
W9 O35 1.909(13) . ?
W9 O31 1.910(14) . ?
W9 O16 1.932(19) . ?
W9 O32 2.251(14) . ?
W9 K1 3.797(6) . ?
W9 K12 3.841(14) . ?
W9 K11 4.003(15) 2_556 ?
W10 O36 1.697(15) . ?
W10 O37 1.862(15) . ?
W10 O39 1.894(14) . ?
W10 O30 1.941(13) . ?
W10 O38 1.961(15) . ?
W10 O40 2.256(14) . ?
W10 K10 3.803(10) 3_566 ?
W10 K2 3.827(7) 2_556 ?
W11 O34 1.693(16) . ?
W11 O62 1.845(16) . ?
W11 O42 1.866(15) . ?
W11 O38 1.903(13) . ?
W11 O35 1.908(13) . ?
W11 O40 2.285(13) . ?
W11 K8 3.817(9) 4_676 ?
W11 K1 3.851(7) . ?
W11 K2 3.870(6) 2_556 ?
W12 O41 1.72(2) . ?
W12 O43 1.781(17) . ?
W12 O42 1.919(15) . ?
W12 O44 1.98(2) . ?
W12 O45 2.142(17) . ?
W12 O46 2.226(17) . ?
W12 K1 3.738(7) . ?
W12 K8 3.759(11) 4_676 ?
W12 K9 3.806(8) 4_675 ?
W13 O48 1.695(19) . ?
W13 O47 1.73(2) . ?
W13 O44 1.82(3) . ?
W13 O49 1.884(17) . ?
W13 O50 2.139(17) . ?
W13 O46 2.303(17) . ?
W13 K9 4.049(10) 4_675 ?
W14 O51 1.65(2) . ?
W14 O52 1.809(17) . ?
W14 O49 1.903(17) . ?
W14 O32W 1.93(14) . ?
W14 O53 1.964(18) . ?
W14 O54 2.062(18) . ?
W14 O55 2.332(15) . ?
W14 K3 3.948(6) 3_566 ?
W14 K11 3.996(18) 3_566 ?
W15 O57 1.715(14) . ?
W15 O56 1.799(17) . ?
W15 O53 1.926(16) . ?
W15 O37 1.936(14) . ?
W15 O58 2.047(16) . ?
W15 O55 2.336(17) . ?
W15 K10 3.740(9) 3_566 ?
W15 K3 3.901(5) 3_566 ?
W16 O59 1.726(19) . ?
W16 O45 1.796(18) . ?
W16 O61 1.925(15) . ?
W16 O60 1.963(15) . ?
W16 O62 1.992(14) . ?
W16 O63 2.298(17) . ?
W16 K9 3.660(9) 4_675 ?
W16 K2 3.833(6) 2_556 ?
W17 O64 1.728(15) . ?
W17 O50 1.814(17) . ?
W17 O54 1.853(18) . ?
W17 O61 1.941(18) . ?
W17 O65 2.029(17) . ?
W17 O63 2.326(12) . ?
W17 K11 3.905(15) 3_566 ?
W17 K9 3.927(10) 4_675 ?
W17 K3 3.939(7) 3_566 ?
W18 O66 1.698(19) . ?
W18 O58 1.854(16) . ?
W18 O65 1.897(16) . ?
W18 O60 1.958(17) . ?
W18 O39 1.967(12) . ?
W18 O63 2.306(14) . ?
W18 K3 3.757(6) 3_566 ?
W18 K2 3.765(6) 2_556 ?
Mn1A O6W 1.97(3) . ?
Mn1A O5W 2.02(2) . ?
Mn1A O26 2.15(3) . ?
Mn1A O22 2.16(2) . ?
Mn1A O28W 2.37(10) 2_456 ?
Mn1A O25 2.375(17) . ?
Mn1A Mn1B 2.694(13) . ?
Mn1A K1 3.898(15) . ?
Mn1A K8 3.937(17) 4_576 ?
Mn1B O52 2.084(17) . ?
Mn1B O5W 2.085(17) . ?
Mn1B O56 2.09(2) . ?
Mn1B O6W 2.10(3) . ?
Mn1B O7W 2.19(3) 3_566 ?
Mn1B O55 2.385(16) . ?
Mn1B K1 3.880(9) . ?
Mn1B K8 4.093(12) 4_576 ?
Mn2 O3W 2.11(3) . ?
Mn2 O1W 2.12(3) 2_556 ?
Mn2 O43 2.116(17) . ?
Mn2 O15 2.184(18) . ?
Mn2 O4W 2.21(2) 2_556 ?
Mn2 O2W 2.24(3) 2_546 ?
Mn2 K1 3.692(8) . ?
Mn2 K5 3.918(8) 2_546 ?
Si1 O25 1.609(16) . ?
Si1 O32 1.621(15) . ?
Si1 O18 1.648(15) . ?
Si1 O6 1.668(14) . ?
Si1 K1 3.595(8) . ?
Si2 O55 1.590(18) . ?
Si2 O40 1.629(13) . ?
Si2 O46 1.637(17) . ?
Si2 O63 1.668(15) . ?
Si2 K1 3.665(8) . ?
O1 K9 2.602(16) . ?
O2 K12 2.84(2) . ?
O3 K7 2.955(19) 4_576 ?
O4 K7 2.922(18) 4_576 ?
O5 K12 2.91(2) . ?
O7 K3 2.675(16) 2_556 ?
O7 K11 2.93(2) 2_556 ?
O8 K2 2.898(16) . ?
O9 K2 3.034(19) . ?
O10 K12 2.91(2) . ?
O10 K11 3.12(2) 2_556 ?
O11 K4 2.745(16) 3_566 ?
O11 K10 2.98(2) 4_566 ?
O12 K7 2.867(19) 4_576 ?
O12 K10 3.098(18) 4_566 ?
O13 K2 2.810(17) . ?
O14 K5 2.80(2) 2_546 ?
O15 K1 2.821(19) . ?
O16 K1 3.122(18) . ?
O17 K2 2.814(16) . ?
O18 K1 3.135(15) . ?
O19 K6 2.60(2) 3_566 ?
O23 K5 2.58(2) 2_446 ?
O23 K10 2.79(2) 4_566 ?
O24 K7 2.842(18) 4_576 ?
O26 K8 2.70(2) 4_576 ?
O27 K6 2.68(2) 4_576 ?
O29 K5 2.729(19) . ?
O31 K12 2.984(18) . ?
O32 K1 3.130(15) . ?
O33 K6 2.655(19) 4_676 ?
O33 K11 3.13(2) 2_556 ?
O34 K6 2.897(17) 4_676 ?
O34 K8 3.15(2) 4_676 ?
O35 K1 2.763(16) . ?
O36 K5 2.718(16) . ?
O36 K10 2.96(2) 3_566 ?
O37 K10 3.038(18) 3_566 ?
O38 K2 2.991(16) 2_556 ?
O39 K2 2.785(17) 2_556 ?
O40 K1 3.193(14) . ?
O41 K8 2.84(2) 4_676 ?
O42 K8 3.177(19) 4_676 ?
O42 K1 3.230(17) . ?
O43 K1 2.799(19) . ?
O44 K9 2.96(2) 4_675 ?
O45 K9 2.754(16) 4_675 ?
O46 K1 3.192(16) . ?
O50 K9 2.95(2) 4_675 ?
O51 O32W 0.89(13) . ?
O51 K12 2.66(2) 4_575 ?
O51 K11 2.97(3) 3_566 ?
O53 K3 2.904(18) 3_566 ?
O54 K3 2.910(18) 3_566 ?
O54 K11 3.26(2) 3_566 ?
O56 K8 2.88(2) 4_576 ?
O57 K4 2.775(16) 4_576 ?
O57 K10 2.863(18) 3_566 ?
O58 K3 2.931(14) 3_566 ?
O59 K4 2.76(2) 4_676 ?
O60 K2 2.799(15) 2_556 ?
O61 K9 3.008(19) 4_675 ?
O62 K2 2.849(17) 2_556 ?
O64 K7 2.648(17) . ?
O64 K11 3.14(3) 3_566 ?
O65 K3 2.96(2) 3_566 ?
O66 K3 2.835(18) 1_565 ?
O1W Mn2 2.12(3) 2_546 ?
O2W Mn2 2.24(3) 2_556 ?
O2W K5 2.84(3) . ?
O4W Mn2 2.21(2) 2_546 ?
O4W K5 2.94(2) 1_545 ?
O5W K1 2.832(19) . ?
O6W K8 3.22(3) 4_576 ?
O7W Mn1B 2.19(3) 3_566 ?
O7W K1 2.90(3) 3_566 ?
O8W O28W 1.14(9) 2_456 ?
O9W K4 2.744(18) . ?
O9W K3 3.02(3) 2 ?
O9W K4 3.34(3) 3_565 ?
O10W K8 2.88(3) . ?
O10W K10 3.24(3) 2 ?
O11W K9 3.06(3) 4_575 ?
O11W K4 3.24(3) 4_576 ?
O12W K4 3.04(3) 2_545 ?
O12W K3 3.15(4) . ?
O13W K7 2.51(4) . ?
O13W K11 2.65(7) 3_566 ?
O14W K4 2.82(2) 2 ?
O14W K4 3.07(3) 4_676 ?
O15W K6 3.22(3) 4_676 ?
O16W K8 3.31(3) 3_566 ?
O17W K7 2.74(4) . ?
O17W K10 2.81(7) 1_565 ?
O18W K11 2.92(5) . ?
O18W K6 3.26(4) 3_566 ?
O19W K6 2.85(6) 3_566 ?
O21W K10 3.14(8) . ?
O22W O27W 1.17(11) . ?
O22W K9 2.47(10) . ?
O22W K12 3.34(11) . ?
O23W K5 2.82(7) . ?
O25W K12 2.71(5) . ?
O25W K11 2.86(6) 2_556 ?
O25W K6 3.14(6) 4_676 ?
O26W O33W 1.59(13) 2_446 ?
O27W K9 2.61(6) . ?
O28W O8W 1.14(9) 2_446 ?
O28W Mn1A 2.37(10) 2_446 ?
O28W K1 3.16(8) 2_446 ?
O30W O34W 1.55(14) 3_566 ?
O32W K12 2.52(14) 4_575 ?
O32W K11 3.25(13) 3_566 ?
O33W O34W 1.56(15) 2_456 ?
O33W O26W 1.59(13) 2_456 ?
O34W O30W 1.55(14) 3_566 ?
O34W O33W 1.56(15) 2_446 ?
K1 O7W 2.90(3) 3_566 ?
K1 O28W 3.16(8) 2_456 ?
K2 O39 2.785(17) 2_546 ?
K2 O60 2.799(15) 2_546 ?
K2 O62 2.849(17) 2_546 ?
K2 O38 2.991(16) 2_546 ?
K2 W18 3.765(6) 2_546 ?
K2 W10 3.827(6) 2_546 ?
K3 O7 2.675(16) 2_546 ?
K3 O66 2.835(18) 1_545 ?
K3 O53 2.904(18) 3_566 ?
K3 O54 2.910(18) 3_566 ?
K3 O58 2.931(14) 3_566 ?
K3 O65 2.96(2) 3_566 ?
K3 O9W 3.02(3) 2_545 ?
K3 W18 3.757(6) 3_566 ?
K3 W15 3.901(5) 3_566 ?
K3 W17 3.939(7) 3_566 ?
K3 W14 3.948(6) 3_566 ?
K4 O11 2.745(16) 3_566 ?
K4 O59 2.76(2) 4_575 ?
K4 O57 2.776(16) 4_675 ?
K4 O14W 2.82(2) 2_545 ?
K4 O12W 3.04(3) 2 ?
K4 O14W 3.07(3) 4_575 ?
K4 O11W 3.24(3) 4_675 ?
K4 O9W 3.34(3) 3_565 ?
K4 K4 3.737(12) 3_565 ?
K4 K3 4.070(10) 2 ?
K4 K10 4.658(13) 2 ?
K5 O23 2.58(2) 2_456 ?
K5 O14 2.80(2) 2_556 ?
K5 O4W 2.94(2) 1_565 ?
K5 Mn2 3.919(8) 2_556 ?
K5 W4 4.018(7) 2_556 ?
K5 W6 4.075(7) 2_456 ?
K5 K10 4.225(12) 3_566 ?
K6 O19 2.60(2) 3_566 ?
K6 O33 2.654(18) 4_575 ?
K6 O27 2.68(2) 4_675 ?
K6 O19W 2.85(6) 3_566 ?
K6 O34 2.897(17) 4_575 ?
K6 O25W 3.14(6) 4_575 ?
K6 O15W 3.22(3) 4_575 ?
K6 O18W 3.26(4) 3_566 ?
K6 W5 4.036(7) 3_566 ?
K6 K11 4.039(16) 3_566 ?
K6 K12 5.022(18) 4_575 ?
K7 O24 2.842(18) 4_675 ?
K7 O12 2.867(19) 4_675 ?
K7 O4 2.922(18) 4_675 ?
K7 O3 2.955(19) 4_675 ?
K7 W3 3.771(9) 4_675 ?
K7 W1 3.782(9) 4_675 ?
K7 W6 3.866(7) 4_675 ?
K7 W7 3.898(9) 4_675 ?
K7 K11 3.91(2) 3_566 ?
K8 O26 2.70(2) 4_675 ?
K8 O41 2.84(2) 4_575 ?
K8 O56 2.88(2) 4_675 ?
K8 O34 3.15(2) 4_575 ?
K8 O42 3.177(19) 4_575 ?
K8 O6W 3.22(3) 4_675 ?
K8 O16W 3.31(3) 3_566 ?
K8 W12 3.759(11) 4_575 ?
K8 W11 3.817(9) 4_575 ?
K8 Mn1A 3.937(17) 4_675 ?
K8 Mn1B 4.093(12) 4_675 ?
K9 O45 2.754(16) 4_576 ?
K9 O50 2.95(2) 4_576 ?
K9 O44 2.96(2) 4_576 ?
K9 O61 3.008(19) 4_576 ?
K9 O11W 3.06(3) 4_676 ?
K9 W16 3.660(9) 4_576 ?
K9 W12 3.807(8) 4_576 ?
K9 W17 3.927(10) 4_576 ?
K9 W13 4.049(10) 4_576 ?
K10 O23 2.79(2) 4_665 ?
K10 O17W 2.81(7) 1_545 ?
K10 O57 2.863(18) 3_566 ?
K10 O36 2.96(2) 3_566 ?
K10 O11 2.98(2) 4_665 ?
K10 O37 3.039(18) 3_566 ?
K10 O12 3.098(18) 4_665 ?
K10 O10W 3.24(3) 2_545 ?
K10 W15 3.740(9) 3_566 ?
K10 W3 3.740(10) 4_665 ?
K10 W10 3.803(10) 3_566 ?
K11 O13W 2.65(7) 3_566 ?
K11 O25W 2.86(6) 2_546 ?
K11 O7 2.93(2) 2_546 ?
K11 O51 2.97(3) 3_566 ?
K11 O10 3.12(2) 2_546 ?
K11 O33 3.13(2) 2_546 ?
K11 O64 3.14(3) 3_566 ?
K11 O32W 3.25(13) 3_566 ?
K11 O54 3.26(2) 3_566 ?
K11 K12 3.39(2) 2_546 ?
K11 W2 3.816(15) 2_546 ?
K12 O32W 2.52(14) 4_676 ?
K12 O51 2.66(2) 4_676 ?
K12 K11 3.39(2) 2_556 ?
